data_4339337
loop_
_publ_author_name
'Li, Xiu-Ling'
'Shi, Lin-Xi'
'Zhang, Li-Yi'
'Wen, Hui-Min'
'Chen, Zhong-Ning'

_publ_section_title
;
 Syntheses, structures, and sensitized lanthanide luminescence by Pt
 --&gt; Ln (Ln = Eu, Nd, Yb) energy transfer for heteronuclear PtLn2 and
 Pt2Ln4 complexes with a terpyridyl-functionalized alkynyl ligand.
;
_journal_issue 25
_journal_name_full 'Inorganic chemistry'
_journal_page_first 10892
_journal_page_last 10900
_journal_paper_doi 10.1021/ic7015676
_journal_volume 46
_journal_year 2007
_chemical_formula_sum 'C204 H116 Cl4 Eu4 F72 N12 O24 P4 Pt2'
_chemical_formula_weight 5750.79
_chemical_name_systematic
; 
 ? 
;
_space_group_IT_number 14
_symmetry_cell_setting monoclinic
_symmetry_space_group_name_Hall '-P 2ybc'
_symmetry_space_group_name_H-M 'P 1 21/c 1'
_atom_sites_solution_hydrogens geom
_atom_sites_solution_primary direct
_atom_sites_solution_secondary difmap
_audit_creation_method SHELXL-97
_cell_angle_alpha 90.00
_cell_angle_beta 103.690(5)
_cell_angle_gamma 90.00
_cell_formula_units_Z 2
_cell_length_a 21.161(6)
_cell_length_b 34.020(8)
_cell_length_c 19.924(5)
_cell_measurement_temperature 293(2)
_cell_volume 13936(6)
_computing_structure_refinement 'SHELXL-97 (Sheldrick, 1997)'
_computing_structure_solution 'SHELXS-97 (Sheldrick, 1990)'
_diffrn_ambient_temperature 293(2)
_diffrn_measured_fraction_theta_full 0.992
_diffrn_measured_fraction_theta_max 0.992
_diffrn_radiation_monochromator graphite
_diffrn_radiation_source 'fine-focus sealed tube'
_diffrn_radiation_type MoK\a
_diffrn_radiation_wavelength 0.71073
_diffrn_reflns_av_R_equivalents 0.0656
_diffrn_reflns_av_sigmaI/netI 0.0687
_diffrn_reflns_limit_h_max 25
_diffrn_reflns_limit_h_min -25
_diffrn_reflns_limit_k_max 40
_diffrn_reflns_limit_k_min -39
_diffrn_reflns_limit_l_max 22
_diffrn_reflns_limit_l_min -23
_diffrn_reflns_number 85128
_diffrn_reflns_theta_full 25.00
_diffrn_reflns_theta_max 25.00
_diffrn_reflns_theta_min 2.88
_exptl_absorpt_coefficient_mu 2.048
_exptl_absorpt_correction_T_max 1.0000
_exptl_absorpt_correction_T_min 0.7763
_exptl_absorpt_correction_type multi-scan
_exptl_crystal_colour Orange
_exptl_crystal_density_diffrn 1.370
_exptl_crystal_density_method 'not measured'
_exptl_crystal_description Prism
_exptl_crystal_F_000 5600
_exptl_crystal_size_max 0.23
_exptl_crystal_size_mid 0.17
_exptl_crystal_size_min 0.13
_refine_diff_density_max 1.593
_refine_diff_density_min -1.015
_refine_diff_density_rms 0.105
_refine_ls_extinction_coef 0.00011(8)
_refine_ls_extinction_expression Fc^*^=kFc[1+0.001xFc^2^\l^3^/sin(2\q)]^-1/4^
_refine_ls_extinction_method SHELXL
_refine_ls_goodness_of_fit_ref 1.055
_refine_ls_hydrogen_treatment constr
_refine_ls_matrix_type fullcycle
_refine_ls_number_parameters 1736
_refine_ls_number_reflns 24368
_refine_ls_number_restraints 713
_refine_ls_restrained_S_all 1.060
_refine_ls_R_factor_all 0.1319
_refine_ls_R_factor_gt 0.0754
_refine_ls_shift/su_max 0.004
_refine_ls_shift/su_mean 0.000
_refine_ls_structure_factor_coef Fsqd
_refine_ls_weighting_details 'calc w=1/[\s^2^(Fo^2^)+(0.1136P)^2^+18.5451P] where P=(Fo^2^+2Fc^2^)/3'
_refine_ls_weighting_scheme calc
_refine_ls_wR_factor_gt 0.1870
_refine_ls_wR_factor_ref 0.2390
_reflns_number_gt 13596
_reflns_number_total 24368
_reflns_threshold_expression >2sigma(I)
_cod_data_source_file ic7015676-file001.cif
_cod_data_source_block compound_7
_cod_depositor_comments
;
The following automatic conversions were performed:

'_symmetry_cell_setting' value 'Monoclinic' changed to 'monoclinic'
according to
/usr/data/users/saulius/automatic-downloads/retrospective/ACS/lib/dictionaries/cif_core.dic
dictionary named 'cif_core.dic' version 2.4.2 from
2011-04-26.

'_exptl_absorpt_correction_type' value 'Multi-scan'
changed to 'multi-scan' according to
/usr/data/users/saulius/automatic-downloads/retrospective/ACS/lib/dictionaries/cif_core.dic
dictionary named 'cif_core.dic' version 2.4.2 from 2011-04-26.

Automatic conversion script
Id: cif_fix_values 2281 2013-09-26 08:29:07Z andrius 
;
_cod_original_sg_symbol_H-M P2(1)/c
_cod_database_code 4339337

loop_
_symmetry_equiv_pos_as_xyz
'x, y, z'
'-x, y+1/2, -z+1/2'
'-x, -y, -z'
'x, -y-1/2, z-1/2'

loop_
_atom_site_label
_atom_site_type_symbol
_atom_site_fract_x
_atom_site_fract_y
_atom_site_fract_z
_atom_site_U_iso_or_equiv
_atom_site_adp_type
_atom_site_occupancy
_atom_site_symmetry_multiplicity
_atom_site_calc_flag
_atom_site_refinement_flags
_atom_site_disorder_assembly
_atom_site_disorder_group
Pt1 Pt 0.506347(19) 0.471700(13) 0.934812(17) 0.08168(18) Uani 1 1 d . . .
Eu1 Eu 0.80860(3) 0.323467(16) 1.59519(3) 0.0891(2) Uani 1 1 d . . .
Eu2 Eu 0.07765(3) 0.424623(18) 0.27727(3) 0.0932(2) Uani 1 1 d . . .
P1 P 0.43666(14) 0.42847(9) 0.96967(13) 0.0888(8) Uani 1 1 d . . .
P2 P 0.57569(14) 0.51674(10) 0.90339(12) 0.0906(8) Uani 1 1 d . . .
O1 O 0.7154(5) 0.2989(3) 1.6353(4) 0.122(3) Uani 1 1 d . . .
O2 O 0.7165(4) 0.3671(2) 1.5584(4) 0.105(2) Uani 1 1 d . . .
O3 O 0.9218(4) 0.3347(2) 1.6535(4) 0.116(3) Uani 1 1 d . . .
O4 O 0.8811(4) 0.2849(2) 1.5446(4) 0.110(2) Uani 1 1 d . . .
O5 O 0.8158(4) 0.3505(2) 1.7068(3) 0.113(3) Uani 1 1 d . . .
O6 O 0.8385(4) 0.2697(2) 1.6717(3) 0.110(2) Uani 1 1 d . . .
O7 O 0.1862(5) 0.3987(3) 0.3104(6) 0.152(4) Uani 1 1 d . . .
O8 O 0.0784(5) 0.3528(3) 0.2711(4) 0.128(3) Uani 1 1 d . . .
O9 O 0.0916(5) 0.4050(3) 0.1656(4) 0.139(3) Uani 1 1 d . . .
O10 O -0.0276(4) 0.4064(3) 0.2120(4) 0.128(3) Uani 1 1 d . . .
O11 O 0.0397(4) 0.4776(3) 0.1934(4) 0.113(3) Uani 1 1 d . . .
O12 O 0.0015(4) 0.4687(2) 0.3160(3) 0.091(2) Uani 1 1 d . . .
N1 N 0.0392(4) 0.3941(3) 0.3788(4) 0.093(3) Uani 1 1 d . . .
N2 N 0.1345(4) 0.4487(2) 0.3995(4) 0.079(2) Uani 1 1 d . . .
N3 N 0.1657(4) 0.4784(3) 0.2839(4) 0.090(2) Uani 1 1 d . . .
N4 N 0.8462(4) 0.3918(2) 1.5686(4) 0.092(3) Uani 1 1 d . . .
N5 N 0.7879(4) 0.3423(2) 1.4659(3) 0.076(2) Uani 1 1 d . . .
N6 N 0.7465(5) 0.2727(3) 1.5070(4) 0.102(3) Uani 1 1 d . . .
C1 C 0.4420(5) 0.4775(3) 0.8456(5) 0.092(3) Uani 1 1 d . . .
C2 C 0.4022(5) 0.4771(4) 0.7911(5) 0.102(4) Uani 1 1 d . . .
C3 C 0.3533(5) 0.4744(4) 0.7263(5) 0.110(4) Uani 1 1 d . . .
C4 C 0.3446(6) 0.5046(5) 0.6771(5) 0.132(5) Uani 1 1 d . . .
H4 H 0.3679 0.5280 0.6866 0.158 Uiso 1 1 calc R . .
C5 C 0.3008(6) 0.4990(4) 0.6141(5) 0.113(4) Uani 1 1 d . . .
H5 H 0.2980 0.5181 0.5800 0.136 Uiso 1 1 calc R . .
C6 C 0.2615(5) 0.4666(3) 0.6002(5) 0.090(3) Uani 1 1 d . . .
C7 C 0.2662(6) 0.4398(4) 0.6527(5) 0.102(4) Uani 1 1 d . . .
H7 H 0.2379 0.4185 0.6460 0.122 Uiso 1 1 calc R . .
C8 C 0.3108(5) 0.4433(4) 0.7146(5) 0.104(4) Uani 1 1 d . . .
H8 H 0.3123 0.4244 0.7488 0.124 Uiso 1 1 calc R . .
C9 C 0.2172(5) 0.4613(3) 0.5313(5) 0.087(3) Uani 1 1 d . . .
C10 C 0.2290(5) 0.4786(3) 0.4719(5) 0.087(3) Uani 1 1 d . . .
H10 H 0.2653 0.4946 0.4754 0.105 Uiso 1 1 calc R . .
C11 C 0.1872(5) 0.4722(3) 0.4076(5) 0.083(3) Uani 1 1 d . . .
C12 C 0.1222(5) 0.4316(3) 0.4556(4) 0.077(3) Uani 1 1 d . . .
C13 C 0.1613(5) 0.4381(3) 0.5205(4) 0.084(3) Uani 1 1 d . . .
H13 H 0.1500 0.4267 0.5584 0.101 Uiso 1 1 calc R . .
C14 C 0.0638(5) 0.4051(3) 0.4443(5) 0.080(3) Uani 1 1 d . . .
C15 C 0.0379(5) 0.3922(3) 0.4984(5) 0.096(3) Uani 1 1 d . . .
H15 H 0.0561 0.4002 0.5434 0.115 Uiso 1 1 calc R . .
C16 C -0.0144(6) 0.3676(4) 0.4846(6) 0.108(4) Uani 1 1 d . . .
H16 H -0.0331 0.3590 0.5197 0.130 Uiso 1 1 calc R . .
C17 C -0.0388(6) 0.3560(4) 0.4179(7) 0.118(4) Uani 1 1 d . . .
H17 H -0.0741 0.3390 0.4072 0.142 Uiso 1 1 calc R . .
C18 C -0.0117(6) 0.3694(3) 0.3674(6) 0.110(4) Uani 1 1 d . . .
H18 H -0.0293 0.3611 0.3224 0.132 Uiso 1 1 calc R . .
C19 C 0.2010(5) 0.4909(3) 0.3449(5) 0.084(3) Uani 1 1 d . . .
C20 C 0.2439(7) 0.5205(4) 0.3493(5) 0.124(5) Uani 1 1 d . . .
H20 H 0.2656 0.5297 0.3926 0.149 Uiso 1 1 calc R . .
C21 C 0.2567(7) 0.5379(5) 0.2904(6) 0.137(5) Uani 1 1 d . . .
H21 H 0.2856 0.5587 0.2934 0.165 Uiso 1 1 calc R . .
C22 C 0.2240(7) 0.5225(4) 0.2270(7) 0.123(4) Uani 1 1 d . . .
H22 H 0.2328 0.5312 0.1860 0.147 Uiso 1 1 calc R . .
C23 C 0.1791(7) 0.4942(4) 0.2272(6) 0.119(4) Uani 1 1 d . . .
H23 H 0.1555 0.4851 0.1846 0.143 Uiso 1 1 calc R . .
C24 C 0.5716(5) 0.4535(3) 1.0210(5) 0.087(3) Uani 1 1 d . . .
C25 C 0.6053(5) 0.4366(3) 1.0699(5) 0.093(3) Uani 1 1 d . . .
C26 C 0.6424(5) 0.4197(3) 1.1321(5) 0.094(3) Uani 1 1 d U . .
C27 C 0.6919(7) 0.4378(4) 1.1758(6) 0.143(5) Uani 1 1 d U . .
H27 H 0.7075 0.4616 1.1631 0.171 Uiso 1 1 calc R . .
C28 C 0.7202(7) 0.4212(4) 1.2404(6) 0.140(5) Uani 1 1 d U . .
H28 H 0.7510 0.4361 1.2711 0.168 Uiso 1 1 calc R . .
C29 C 0.7060(5) 0.3853(3) 1.2609(5) 0.092(3) Uani 1 1 d U . .
C30 C 0.6582(8) 0.3665(4) 1.2162(6) 0.145(5) Uani 1 1 d U . .
H30 H 0.6453 0.3419 1.2280 0.174 Uiso 1 1 calc R . .
C31 C 0.6273(8) 0.3824(4) 1.1531(7) 0.154(5) Uani 1 1 d U . .
H31 H 0.5953 0.3677 1.1236 0.184 Uiso 1 1 calc R . .
C32 C 0.7364(5) 0.3699(3) 1.3306(4) 0.083(3) Uani 1 1 d . . .
C33 C 0.7757(5) 0.3935(3) 1.3823(5) 0.087(3) Uani 1 1 d . . .
H33 H 0.7854 0.4191 1.3719 0.104 Uiso 1 1 calc R . .
C34 C 0.8001(5) 0.3789(3) 1.4482(4) 0.074(2) Uani 1 1 d . . .
C35 C 0.7514(5) 0.3184(3) 1.4174(5) 0.083(3) Uani 1 1 d . . .
C36 C 0.7248(5) 0.3317(3) 1.3501(5) 0.086(3) Uani 1 1 d . . .
H36 H 0.6990 0.3149 1.3182 0.104 Uiso 1 1 calc R . .
C37 C 0.8392(5) 0.4043(3) 1.5019(5) 0.080(3) Uani 1 1 d . . .
C38 C 0.8694(6) 0.4389(3) 1.4873(6) 0.102(3) Uani 1 1 d . . .
H38 H 0.8650 0.4474 1.4421 0.122 Uiso 1 1 calc R . .
C39 C 0.9058(6) 0.4600(3) 1.5421(6) 0.106(4) Uani 1 1 d . . .
H39 H 0.9267 0.4828 1.5333 0.127 Uiso 1 1 calc R . .
C40 C 0.9119(6) 0.4482(3) 1.6099(6) 0.107(4) Uani 1 1 d . . .
H40 H 0.9353 0.4628 1.6469 0.128 Uiso 1 1 calc R . .
C41 C 0.8820(6) 0.4142(3) 1.6196(5) 0.099(3) Uani 1 1 d . . .
H41 H 0.8864 0.4056 1.6648 0.119 Uiso 1 1 calc R . .
C42 C 0.7384(6) 0.2774(3) 1.4381(5) 0.094(3) Uani 1 1 d . . .
C43 C 0.7196(7) 0.2477(3) 1.3917(6) 0.119(4) Uani 1 1 d . . .
H43 H 0.7139 0.2521 1.3446 0.142 Uiso 1 1 calc R . .
C44 C 0.7090(8) 0.2104(4) 1.4168(7) 0.143(6) Uani 1 1 d . . .
H44 H 0.6957 0.1897 1.3862 0.172 Uiso 1 1 calc R . .
C45 C 0.7182(9) 0.2045(4) 1.4857(7) 0.155(6) Uani 1 1 d . . .
H45 H 0.7120 0.1798 1.5031 0.186 Uiso 1 1 calc R . .
C46 C 0.7376(8) 0.2369(4) 1.5305(7) 0.134(5) Uani 1 1 d . . .
H46 H 0.7443 0.2331 1.5779 0.160 Uiso 1 1 calc R . .
C47 C 0.6614(6) 0.5054(4) 0.9274(5) 0.105(4) Uani 1 1 d . . .
C48 C 0.6826(6) 0.4671(5) 0.9399(6) 0.119(4) Uani 1 1 d . . .
H48 H 0.6518 0.4473 0.9365 0.143 Uiso 1 1 calc R . .
C49 C 0.7487(7) 0.4567(6) 0.9574(7) 0.150(7) Uani 1 1 d . . .
H49 H 0.7610 0.4307 0.9671 0.180 Uiso 1 1 calc R . .
C50 C 0.7919(8) 0.4836(7) 0.9598(7) 0.165(8) Uani 1 1 d . . .
H50 H 0.8354 0.4761 0.9703 0.198 Uiso 1 1 calc R . .
C51 C 0.7778(8) 0.5218(7) 0.9482(8) 0.169(9) Uani 1 1 d . . .
H51 H 0.8104 0.5405 0.9513 0.203 Uiso 1 1 calc R . .
C52 C 0.7103(8) 0.5325(6) 0.9308(7) 0.152(6) Uani 1 1 d . . .
H52 H 0.6992 0.5587 0.9215 0.182 Uiso 1 1 calc R . .
C53 C 0.3503(5) 0.4271(4) 0.9260(5) 0.102(4) Uani 1 1 d . . .
C54 C 0.3153(5) 0.4615(4) 0.9084(5) 0.098(3) Uani 1 1 d . . .
H54 H 0.3365 0.4856 0.9166 0.118 Uiso 1 1 calc R . .
C55 C 0.2494(6) 0.4606(4) 0.8789(6) 0.120(4) Uani 1 1 d . . .
H55 H 0.2261 0.4838 0.8678 0.143 Uiso 1 1 calc R . .
C56 C 0.2186(8) 0.4247(6) 0.8663(10) 0.174(8) Uani 1 1 d . . .
H56 H 0.1745 0.4241 0.8451 0.209 Uiso 1 1 calc R . .
C57 C 0.2507(8) 0.3898(6) 0.8839(12) 0.207(10) Uani 1 1 d . . .
H57 H 0.2284 0.3661 0.8768 0.248 Uiso 1 1 calc R . .
C58 C 0.3188(7) 0.3907(5) 0.9130(10) 0.164(7) Uani 1 1 d . . .
H58 H 0.3421 0.3675 0.9234 0.197 Uiso 1 1 calc R . .
C59 C 0.5615(6) 0.5305(4) 0.8127(5) 0.107(4) Uani 1 1 d . . .
C60 C 0.5069(7) 0.5517(4) 0.7809(6) 0.127(5) Uani 1 1 d . . .
H60A H 0.4756 0.5576 0.8052 0.152 Uiso 1 1 calc R . .
C61 C 0.4981(8) 0.5646(5) 0.7117(7) 0.139(5) Uani 1 1 d . . .
H61 H 0.4616 0.5794 0.6914 0.167 Uiso 1 1 calc R . .
C62 C 0.5412(9) 0.5559(6) 0.6755(7) 0.173(8) Uani 1 1 d . . .
H62 H 0.5340 0.5638 0.6297 0.208 Uiso 1 1 calc R . .
C63 C 0.5968(10) 0.5349(6) 0.7053(7) 0.184(8) Uani 1 1 d . . .
H63 H 0.6273 0.5290 0.6801 0.221 Uiso 1 1 calc R . .
C64 C 0.6064(8) 0.5228(5) 0.7739(6) 0.151(6) Uani 1 1 d . . .
H64 H 0.6442 0.5092 0.7942 0.181 Uiso 1 1 calc R . .
C65 C 0.4666(7) 0.3784(4) 0.9675(7) 0.119(4) Uani 1 1 d U . .
C66 C 0.4893(9) 0.3697(5) 0.9132(10) 0.172(5) Uani 1 1 d U . .
H66A H 0.4894 0.3886 0.8795 0.206 Uiso 1 1 calc R . .
C67 C 0.5140(12) 0.3310(7) 0.9063(13) 0.212(7) Uani 1 1 d U . .
H67 H 0.5244 0.3231 0.8655 0.254 Uiso 1 1 calc R . .
C68 C 0.5217(12) 0.3057(7) 0.9623(14) 0.206(7) Uani 1 1 d U . .
H68 H 0.5470 0.2832 0.9640 0.248 Uiso 1 1 calc R . .
C69 C 0.4954(12) 0.3128(6) 1.0099(12) 0.198(7) Uani 1 1 d U . .
H69 H 0.4936 0.2931 1.0417 0.238 Uiso 1 1 calc R . .
C70 C 0.4672(9) 0.3507(5) 1.0182(9) 0.169(6) Uani 1 1 d U . .
H70 H 0.4501 0.3561 1.0561 0.202 Uiso 1 1 calc R . .
C71 C 0.5640(6) 0.5654(3) 0.9379(5) 0.098(3) Uani 1 1 d . . .
H71A H 0.5231 0.5755 0.9108 0.117 Uiso 1 1 calc R . .
H71B H 0.5980 0.5823 0.9289 0.117 Uiso 1 1 calc R . .
C72 C 0.6144(7) 0.2773(5) 1.6569(7) 0.173(8) Uani 1 1 d D . .
C73 C 0.6556(9) 0.3073(4) 1.6212(7) 0.127(5) Uani 1 1 d . A .
C74 C 0.6220(7) 0.3370(4) 1.5797(7) 0.130(5) Uani 1 1 d . . .
H74 H 0.5769 0.3385 1.5709 0.157 Uiso 1 1 calc R A .
C75 C 0.6568(7) 0.3640(4) 1.5521(6) 0.110(4) Uani 1 1 d . A .
C76 C 0.6195(6) 0.3980(4) 1.5033(7) 0.147(6) Uani 1 1 d D . .
C77 C 1.0327(7) 0.3372(4) 1.7053(9) 0.182(9) Uani 1 1 d D . .
C78 C 0.9754(9) 0.3197(5) 1.6549(8) 0.140(5) Uani 1 1 d . B .
C79 C 0.9901(8) 0.2872(5) 1.6146(8) 0.146(6) Uani 1 1 d . . .
H79 H 1.0316 0.2764 1.6229 0.175 Uiso 1 1 calc R B .
C80 C 0.9370(8) 0.2721(4) 1.5605(7) 0.134(5) Uani 1 1 d . B .
C81 C 0.9540(7) 0.2407(4) 1.5169(7) 0.157(7) Uani 1 1 d D . .
C82 C 0.8313(8) 0.3632(5) 1.8243(7) 0.186(10) Uani 1 1 d D . .
C83 C 0.8332(9) 0.3358(5) 1.7644(7) 0.144(6) Uani 1 1 d . C .
C84 C 0.8455(10) 0.2944(5) 1.7855(8) 0.166(7) Uani 1 1 d . . .
H84 H 0.8517 0.2871 1.8316 0.200 Uiso 1 1 calc R C .
C85 C 0.8477(8) 0.2669(4) 1.7360(7) 0.132(5) Uani 1 1 d . C .
C86 C 0.8556(6) 0.2226(4) 1.7602(6) 0.160(7) Uani 1 1 d D . .
C87 C 0.0913(9) 0.2858(6) 0.2528(10) 0.208(9) Uani 1 1 d DU . .
C88 C 0.1203(12) 0.3274(5) 0.2718(12) 0.191(7) Uani 1 1 d U D .
C89 C 0.1876(11) 0.3308(6) 0.2889(13) 0.217(7) Uani 1 1 d U . .
H89 H 0.2136 0.3100 0.2814 0.260 Uiso 1 1 calc R D .
C90 C 0.2147(9) 0.3651(6) 0.3169(14) 0.224(8) Uani 1 1 d DU D .
C91 C 0.2874(10) 0.3650(6) 0.3552(12) 0.276(10) Uani 1 1 d DU . .
C92 C 0.0774(8) 0.3823(4) 0.0514(7) 0.188(7) Uani 1 1 d DU . .
C93 C 0.0518(12) 0.3928(5) 0.1123(7) 0.167(6) Uani 1 1 d U E .
C94 C -0.0173(11) 0.3878(5) 0.1031(8) 0.166(6) Uani 1 1 d U . .
H94 H -0.0404 0.3776 0.0611 0.199 Uiso 1 1 calc R E .
C95 C -0.0518(9) 0.3968(5) 0.1519(9) 0.156(6) Uani 1 1 d U E .
C96 C -0.1269(8) 0.3928(4) 0.1313(6) 0.180(7) Uani 1 1 d DU . .
C97 C -0.0145(6) 0.5231(4) 0.1148(7) 0.153(7) Uani 1 1 d D . .
C98 C -0.0057(7) 0.5017(4) 0.1808(6) 0.115(4) Uani 1 1 d . F .
C99 C -0.0482(7) 0.5096(5) 0.2215(7) 0.132(5) Uani 1 1 d . . .
H99 H -0.0825 0.5269 0.2055 0.158 Uiso 1 1 calc R F .
C100 C -0.0412(6) 0.4924(4) 0.2859(6) 0.103(3) Uani 1 1 d . F .
C101 C -0.0910(6) 0.5038(3) 0.3282(6) 0.127(5) Uani 1 1 d D . .
F1 F 0.6451(10) 0.2437(5) 1.6689(16) 0.220(11) Uani 0.50 1 d PDU A 1
F2 F 0.5551(9) 0.2702(8) 1.6211(14) 0.229(12) Uani 0.50 1 d PDU A 1
F3 F 0.6121(13) 0.2912(8) 1.7179(9) 0.219(10) Uani 0.50 1 d PDU A 1
F1' F 0.5565(8) 0.2921(7) 1.6539(15) 0.209(10) Uani 0.50 1 d PDU A 2
F2' F 0.6449(10) 0.2733(8) 1.7220(8) 0.204(10) Uani 0.50 1 d PDU A 2
F3' F 0.6110(14) 0.2423(5) 1.6292(14) 0.230(11) Uani 0.50 1 d PDU A 2
F4 F 0.6409(12) 0.4065(6) 1.4484(10) 0.193(9) Uani 0.50 1 d PDU A 1
F5 F 0.6254(12) 0.4283(4) 1.5451(10) 0.212(11) Uani 0.50 1 d PDU A 1
F6 F 0.5577(6) 0.3886(7) 1.4834(12) 0.179(9) Uani 0.50 1 d PDU A 1
F4' F 0.5570(7) 0.3974(8) 1.5016(15) 0.191(9) Uani 0.50 1 d PDU A 2
F5' F 0.6255(11) 0.3881(6) 1.4412(7) 0.189(9) Uani 0.50 1 d PDU A 2
F6' F 0.6407(12) 0.4340(5) 1.5157(12) 0.199(9) Uani 0.50 1 d PDU A 2
F7 F 1.0197(13) 0.3546(9) 1.7593(11) 0.234(12) Uani 0.50 1 d PDU B 1
F8 F 1.0519(12) 0.3670(5) 1.6729(10) 0.197(10) Uani 0.50 1 d PDU B 1
F9 F 1.0823(11) 0.3157(7) 1.7357(14) 0.228(12) Uani 0.50 1 d PDU B 1
F7' F 1.0878(10) 0.3225(7) 1.6983(12) 0.229(12) Uani 0.50 1 d PDU B 2
F8' F 1.0319(14) 0.3254(8) 1.7675(9) 0.227(11) Uani 0.50 1 d PDU B 2
F9' F 1.0388(13) 0.3755(5) 1.7067(15) 0.218(12) Uani 0.50 1 d PDU B 2
F10 F 0.9045(10) 0.2190(7) 1.4853(14) 0.199(10) Uani 0.50 1 d PDU B 1
F11 F 1.0014(11) 0.2169(6) 1.5455(10) 0.190(9) Uani 0.50 1 d PDU B 1
F12 F 0.9703(15) 0.2577(7) 1.4642(11) 0.221(10) Uani 0.50 1 d PDU B 1
F10' F 1.0170(8) 0.2371(8) 1.5249(13) 0.219(10) Uani 0.50 1 d PDU B 2
F11' F 0.9284(13) 0.2465(7) 1.4510(7) 0.200(10) Uani 0.50 1 d PDU B 2
F12' F 0.9338(15) 0.2061(5) 1.5316(13) 0.206(10) Uani 0.50 1 d PDU B 2
F13 F 0.8537(13) 0.3971(5) 1.8080(8) 0.242(10) Uani 0.50 1 d PDU C 1
F14 F 0.8728(12) 0.3547(6) 1.8831(8) 0.221(9) Uani 0.50 1 d PDU C 1
F15 F 0.7745(10) 0.3713(8) 1.8365(10) 0.224(8) Uani 0.50 1 d PDU C 1
F13' F 0.8329(14) 0.3441(6) 1.8818(9) 0.218(8) Uani 0.50 1 d PDU C 2
F14' F 0.7745(10) 0.3811(7) 1.8085(10) 0.219(9) Uani 0.50 1 d PDU C 2
F15' F 0.8735(13) 0.3920(7) 1.8358(10) 0.261(10) Uani 0.50 1 d PDU C 2
F16 F 0.8975(11) 0.2059(7) 1.7301(11) 0.210(7) Uani 0.50 1 d PDU C 1
F17 F 0.8037(9) 0.2003(6) 1.7462(9) 0.188(6) Uani 0.50 1 d PDU C 1
F18 F 0.8820(13) 0.2244(7) 1.8262(7) 0.220(8) Uani 0.50 1 d PDU C 1
F16' F 0.8488(11) 0.2160(6) 1.8235(7) 0.191(6) Uani 0.50 1 d PDU C 2
F17' F 0.9071(11) 0.2025(7) 1.7546(12) 0.214(7) Uani 0.50 1 d PDU C 2
F18' F 0.8056(10) 0.2040(6) 1.7208(8) 0.193(6) Uani 0.50 1 d PDU C 2
F19 F 0.0290(10) 0.2801(7) 0.245(2) 0.259(13) Uani 0.50 1 d PDU D 1
F20 F 0.1225(15) 0.2608(7) 0.2996(17) 0.260(13) Uani 0.50 1 d PDU D 1
F21 F 0.106(2) 0.2778(9) 0.1934(15) 0.281(14) Uani 0.50 1 d PDU D 1
F19' F 0.1362(13) 0.2607(8) 0.246(2) 0.282(14) Uani 0.50 1 d PDU D 2
F20' F 0.0457(14) 0.2907(7) 0.1958(13) 0.254(13) Uani 0.50 1 d PDU D 2
F21' F 0.0617(16) 0.2763(7) 0.3015(15) 0.247(12) Uani 0.50 1 d PDU D 2
F22 F 0.3171(13) 0.3982(7) 0.3710(17) 0.227(8) Uiso 0.50 1 d PDU D 1
F23 F 0.3119(17) 0.3481(12) 0.3064(17) 0.285(9) Uiso 0.50 1 d PDU D 1
F24 F 0.3085(18) 0.3395(10) 0.4062(17) 0.285(9) Uiso 0.50 1 d PDU D 1
F22' F 0.3211(17) 0.3321(8) 0.361(2) 0.283(9) Uiso 0.50 1 d PDU D 2
F23' F 0.2915(16) 0.3783(11) 0.4188(13) 0.260(8) Uiso 0.50 1 d PDU D 2
F24' F 0.3080(16) 0.3901(10) 0.3146(17) 0.256(8) Uiso 0.50 1 d PDU D 2
F25 F 0.1282(13) 0.4028(9) 0.0459(13) 0.250(12) Uani 0.50 1 d PDU E 1
F26 F 0.0333(12) 0.3822(7) -0.0074(8) 0.243(11) Uani 0.50 1 d PDU E 1
F27 F 0.1012(13) 0.3464(5) 0.0636(12) 0.212(9) Uani 0.50 1 d PDU E 1
F25' F 0.0440(14) 0.3587(7) 0.0038(11) 0.241(11) Uani 0.50 1 d PDU E 2
F26' F 0.1368(11) 0.3694(9) 0.0767(11) 0.242(12) Uani 0.50 1 d PDU E 2
F27' F 0.0861(16) 0.4144(7) 0.0181(12) 0.248(12) Uani 0.50 1 d PDU E 2
F28 F -0.1488(9) 0.3857(5) 0.1869(9) 0.185(8) Uani 0.50 1 d PDU E 1
F29 F -0.1440(14) 0.3609(6) 0.0942(13) 0.245(12) Uani 0.50 1 d PDU E 1
F30 F -0.1539(13) 0.4254(5) 0.1041(11) 0.229(11) Uani 0.50 1 d PDU E 1
F28' F -0.1455(12) 0.3854(8) 0.0647(7) 0.235(11) Uani 0.50 1 d PDU E 2
F29' F -0.1495(11) 0.4277(5) 0.1414(12) 0.209(10) Uani 0.50 1 d PDU E 2
F30' F -0.1458(13) 0.3654(7) 0.1678(13) 0.236(11) Uani 0.50 1 d PDU E 2
F31 F -0.0278(13) 0.4979(6) 0.0632(8) 0.208(10) Uani 0.50 1 d PDU F 1
F32 F 0.0367(9) 0.5426(7) 0.1082(12) 0.205(11) Uani 0.50 1 d PDU F 1
F33 F -0.0658(10) 0.5459(8) 0.0991(11) 0.207(11) Uani 0.50 1 d PDU F 1
F31' F -0.0204(15) 0.5611(5) 0.1236(11) 0.211(10) Uani 0.50 1 d PDU F 2
F32' F -0.0650(10) 0.5147(9) 0.0648(10) 0.221(12) Uani 0.50 1 d PDU F 2
F33' F 0.0348(9) 0.5218(8) 0.0852(11) 0.203(10) Uani 0.50 1 d PDU F 2
F34 F -0.0639(11) 0.4991(6) 0.3940(6) 0.154(7) Uani 0.50 1 d PDU F 1
F35 F -0.1461(8) 0.4850(6) 0.3235(14) 0.178(8) Uani 0.50 1 d PDU F 1
F36 F -0.1001(10) 0.5424(4) 0.3255(10) 0.150(6) Uani 0.50 1 d PDU F 1
F34' F -0.1344(10) 0.5288(7) 0.2949(12) 0.193(9) Uani 0.50 1 d PDU F 2
F35' F -0.0672(10) 0.5132(5) 0.3930(7) 0.139(6) Uani 0.50 1 d PDU F 2
F36' F -0.1246(9) 0.4714(5) 0.3296(14) 0.182(9) Uani 0.50 1 d PDU F 2

loop_
_atom_site_aniso_label
_atom_site_aniso_U_11
_atom_site_aniso_U_22
_atom_site_aniso_U_33
_atom_site_aniso_U_23
_atom_site_aniso_U_13
_atom_site_aniso_U_12
Pt1 0.0729(3) 0.1096(3) 0.0489(2) 0.01296(19) -0.01294(17) -0.0075(2)
Eu1 0.1039(4) 0.0918(4) 0.0603(3) 0.0172(3) -0.0033(3) 0.0011(3)
Eu2 0.1020(5) 0.1027(4) 0.0587(3) -0.0126(3) -0.0130(3) 0.0022(3)
P1 0.0821(19) 0.105(2) 0.0650(15) 0.0125(14) -0.0110(13) -0.0098(15)
P2 0.0747(18) 0.133(2) 0.0530(13) 0.0185(15) -0.0058(12) -0.0091(16)
O1 0.123(7) 0.139(7) 0.097(6) 0.028(5) 0.015(5) -0.008(6)
O2 0.101(6) 0.121(6) 0.091(5) 0.020(4) 0.016(4) 0.011(5)
O3 0.106(6) 0.114(6) 0.104(6) 0.010(5) -0.020(5) 0.019(5)
O4 0.126(7) 0.112(6) 0.080(5) 0.010(4) -0.003(4) 0.019(5)
O5 0.139(7) 0.124(6) 0.065(4) 0.023(4) 0.003(4) 0.002(5)
O6 0.146(7) 0.112(6) 0.064(4) 0.018(4) 0.008(4) -0.001(5)
O7 0.124(8) 0.133(8) 0.187(10) -0.032(7) 0.016(7) 0.015(6)
O8 0.132(8) 0.117(7) 0.118(6) -0.029(5) -0.003(5) -0.006(5)
O9 0.193(10) 0.129(7) 0.083(5) -0.030(5) 0.006(6) 0.016(7)
O10 0.133(7) 0.144(7) 0.080(5) -0.011(5) -0.032(5) -0.007(6)
O11 0.108(6) 0.142(7) 0.077(5) 0.010(5) 0.001(4) 0.017(5)
O12 0.098(5) 0.098(5) 0.063(4) 0.008(3) -0.012(3) 0.000(4)
N1 0.099(7) 0.093(6) 0.068(5) -0.003(4) -0.016(4) -0.009(5)
N2 0.079(5) 0.090(5) 0.057(4) 0.002(4) -0.005(4) -0.004(4)
N3 0.097(6) 0.115(7) 0.051(4) -0.001(4) 0.001(4) 0.001(5)
N4 0.103(7) 0.092(6) 0.064(5) 0.003(4) -0.016(4) 0.003(5)
N5 0.084(5) 0.082(5) 0.054(4) 0.010(4) -0.002(4) 0.000(4)
N6 0.120(8) 0.092(6) 0.082(6) 0.016(5) 0.002(5) -0.016(5)
C1 0.084(7) 0.128(9) 0.058(6) 0.020(6) 0.003(5) -0.013(6)
C2 0.074(7) 0.162(11) 0.054(5) 0.024(6) -0.016(5) -0.011(7)
C3 0.080(7) 0.182(13) 0.052(5) 0.029(7) -0.019(5) -0.014(8)
C4 0.122(11) 0.180(13) 0.067(7) 0.010(8) -0.032(6) -0.046(10)
C5 0.115(10) 0.152(11) 0.053(6) 0.022(6) -0.021(6) -0.030(8)
C6 0.084(7) 0.115(8) 0.054(5) 0.008(5) -0.016(5) -0.021(6)
C7 0.103(9) 0.125(9) 0.059(6) 0.020(6) -0.018(5) -0.022(7)
C8 0.091(8) 0.133(10) 0.067(6) 0.019(6) -0.020(5) -0.020(7)
C9 0.080(7) 0.113(8) 0.053(5) 0.008(5) -0.012(5) -0.003(6)
C10 0.084(7) 0.106(8) 0.058(5) 0.007(5) -0.010(5) -0.018(6)
C11 0.086(7) 0.099(7) 0.057(5) -0.004(5) 0.005(5) 0.000(6)
C12 0.074(6) 0.090(7) 0.058(5) 0.001(5) -0.003(4) 0.002(5)
C13 0.084(7) 0.107(8) 0.049(5) 0.010(5) -0.006(5) -0.008(6)
C14 0.085(7) 0.079(6) 0.062(5) 0.001(5) -0.013(5) 0.001(5)
C15 0.098(8) 0.112(8) 0.066(6) 0.005(6) -0.007(6) -0.005(7)
C16 0.097(9) 0.129(10) 0.089(8) 0.003(7) 0.005(6) -0.023(7)
C17 0.087(9) 0.108(9) 0.144(12) 0.001(9) 0.000(8) -0.010(7)
C18 0.123(10) 0.102(9) 0.087(8) -0.010(7) -0.012(7) -0.035(7)
C19 0.082(7) 0.107(8) 0.057(5) 0.001(5) 0.003(5) -0.003(6)
C20 0.120(10) 0.193(14) 0.053(6) 0.010(7) 0.008(6) -0.041(10)
C21 0.121(11) 0.194(15) 0.082(8) 0.017(9) -0.005(7) -0.051(10)
C22 0.118(11) 0.155(12) 0.091(8) 0.037(8) 0.017(8) -0.008(9)
C23 0.123(11) 0.161(12) 0.060(6) 0.009(7) -0.002(6) 0.009(9)
C24 0.075(7) 0.117(8) 0.061(6) 0.009(6) 0.000(5) -0.012(6)
C25 0.072(6) 0.135(9) 0.052(5) 0.024(6) -0.027(4) -0.007(6)
C26 0.092(7) 0.120(8) 0.059(5) 0.016(5) -0.002(5) -0.008(6)
C27 0.140(9) 0.147(9) 0.100(8) 0.046(7) -0.055(7) -0.050(8)
C28 0.141(9) 0.143(9) 0.096(7) 0.044(7) -0.055(7) -0.041(8)
C29 0.090(7) 0.109(7) 0.063(5) 0.014(5) -0.009(5) 0.001(6)
C30 0.178(11) 0.123(9) 0.091(7) 0.039(7) -0.056(7) -0.029(8)
C31 0.177(11) 0.137(9) 0.097(8) 0.024(7) -0.068(7) -0.033(9)
C32 0.077(7) 0.106(8) 0.055(5) 0.022(5) -0.005(4) 0.008(5)
C33 0.083(7) 0.099(7) 0.069(6) 0.026(5) -0.001(5) 0.005(6)
C34 0.086(7) 0.082(6) 0.048(5) 0.014(4) 0.002(4) -0.002(5)
C35 0.086(7) 0.086(7) 0.065(6) 0.016(5) -0.006(5) -0.003(5)
C36 0.092(7) 0.104(8) 0.055(5) -0.006(5) -0.001(5) -0.001(6)
C37 0.084(7) 0.082(6) 0.063(5) 0.013(5) -0.002(5) 0.004(5)
C38 0.121(10) 0.082(7) 0.087(7) 0.008(6) -0.006(7) 0.003(7)
C39 0.113(10) 0.081(7) 0.108(9) -0.001(6) -0.004(7) -0.017(6)
C40 0.117(10) 0.088(8) 0.092(8) 0.003(6) -0.023(7) -0.010(7)
C41 0.111(9) 0.102(8) 0.070(6) 0.005(6) -0.009(6) 0.014(7)
C42 0.117(9) 0.082(7) 0.071(6) 0.008(6) -0.001(6) -0.006(6)
C43 0.169(13) 0.088(8) 0.086(8) -0.012(7) 0.004(8) -0.013(8)
C44 0.194(16) 0.111(10) 0.107(10) -0.028(8) -0.003(10) -0.028(10)
C45 0.231(19) 0.100(10) 0.109(10) 0.021(8) -0.010(11) -0.039(11)
C46 0.186(15) 0.100(9) 0.090(8) 0.013(7) -0.017(8) -0.034(9)
C47 0.090(8) 0.161(11) 0.052(5) 0.001(7) -0.005(5) -0.021(8)
C48 0.098(9) 0.181(14) 0.071(7) 0.033(8) 0.006(6) 0.005(9)
C49 0.096(11) 0.26(2) 0.089(9) 0.041(11) 0.010(8) 0.042(12)
C50 0.099(12) 0.29(3) 0.098(10) -0.002(14) -0.001(9) -0.008(14)
C51 0.092(12) 0.29(3) 0.126(13) -0.057(15) 0.020(10) -0.065(14)
C52 0.112(12) 0.222(18) 0.115(11) -0.023(11) 0.015(9) -0.064(11)
C53 0.082(8) 0.127(10) 0.080(7) 0.026(7) -0.015(6) -0.021(7)
C54 0.079(7) 0.127(9) 0.076(7) 0.022(6) -0.009(5) -0.025(6)
C55 0.083(9) 0.153(12) 0.111(10) 0.022(8) -0.001(7) -0.001(8)
C56 0.086(11) 0.22(2) 0.194(17) 0.042(15) -0.013(11) -0.046(11)
C57 0.097(12) 0.144(15) 0.34(3) 0.047(16) -0.031(15) -0.029(10)
C58 0.083(10) 0.130(12) 0.244(19) 0.042(12) -0.030(10) -0.027(8)
C59 0.103(9) 0.154(11) 0.054(6) 0.031(6) -0.002(6) -0.005(8)
C60 0.139(12) 0.158(12) 0.066(7) 0.027(8) -0.011(7) -0.019(10)
C61 0.131(12) 0.172(14) 0.096(9) 0.046(9) -0.011(8) -0.003(10)
C62 0.164(17) 0.26(2) 0.090(10) 0.069(12) 0.029(10) -0.033(16)
C63 0.20(2) 0.27(2) 0.085(10) 0.055(12) 0.035(11) 0.051(16)
C64 0.166(15) 0.216(17) 0.067(7) 0.020(9) 0.022(8) 0.039(12)
C65 0.127(9) 0.104(8) 0.115(9) 0.005(7) 0.009(7) -0.003(7)
C66 0.196(12) 0.140(11) 0.194(12) 0.013(10) 0.075(10) 0.023(10)
C67 0.238(14) 0.179(13) 0.237(15) 0.006(12) 0.091(12) 0.034(12)
C68 0.231(15) 0.159(12) 0.228(16) 0.023(12) 0.051(13) 0.049(12)
C69 0.240(15) 0.139(11) 0.194(14) 0.030(11) 0.008(12) 0.036(11)
C70 0.209(13) 0.119(10) 0.150(11) 0.033(9) -0.012(10) 0.024(10)
C71 0.090(8) 0.124(9) 0.074(6) 0.027(6) 0.008(5) -0.003(6)
C72 0.175(19) 0.20(2) 0.146(15) 0.077(15) 0.044(14) -0.021(16)
C73 0.156(14) 0.129(11) 0.105(10) -0.005(8) 0.046(10) -0.018(10)
C74 0.098(10) 0.147(12) 0.138(12) 0.028(10) 0.010(8) 0.005(9)
C75 0.116(10) 0.125(10) 0.082(7) 0.013(7) 0.010(7) 0.012(8)
C76 0.099(12) 0.169(17) 0.161(16) 0.021(14) 0.004(11) 0.016(11)
C77 0.100(13) 0.21(2) 0.20(2) 0.051(19) -0.041(13) 0.009(13)
C78 0.148(15) 0.138(13) 0.113(11) 0.032(9) -0.014(10) -0.012(11)
C79 0.114(12) 0.181(16) 0.128(12) 0.028(11) -0.001(9) 0.037(11)
C80 0.169(15) 0.128(11) 0.092(9) 0.029(8) 0.005(9) 0.054(11)
C81 0.159(17) 0.181(18) 0.126(13) 0.010(13) 0.022(12) 0.061(15)
C82 0.31(3) 0.149(16) 0.082(10) 0.021(11) 0.019(15) 0.005(18)
C83 0.207(17) 0.134(12) 0.078(8) -0.011(9) 0.007(9) 0.008(11)
C84 0.25(2) 0.141(13) 0.090(10) -0.001(9) 0.001(11) 0.022(13)
C85 0.156(13) 0.120(11) 0.103(10) 0.012(9) 0.000(9) 0.009(9)
C86 0.179(18) 0.155(15) 0.129(13) 0.084(12) 0.005(12) 0.015(13)
C87 0.212(18) 0.135(14) 0.26(2) -0.042(15) 0.020(16) 0.032(14)
C88 0.183(14) 0.118(10) 0.250(16) -0.061(11) 0.007(14) 0.011(11)
C89 0.167(13) 0.135(11) 0.328(18) -0.046(12) 0.018(14) 0.026(12)
C90 0.157(14) 0.153(12) 0.35(2) -0.055(14) 0.035(15) 0.057(12)
C91 0.227(18) 0.206(17) 0.38(2) -0.031(17) 0.044(19) 0.104(16)
C92 0.30(2) 0.155(14) 0.101(11) -0.022(11) 0.028(13) -0.039(14)
C93 0.274(16) 0.145(10) 0.074(7) -0.021(8) 0.026(10) -0.021(12)
C94 0.235(15) 0.138(10) 0.092(8) -0.020(8) -0.026(10) -0.028(11)
C95 0.169(13) 0.146(10) 0.117(10) -0.007(9) -0.035(9) -0.017(10)
C96 0.179(15) 0.177(14) 0.132(12) -0.005(12) -0.069(11) -0.042(13)
C97 0.174(18) 0.161(15) 0.104(11) 0.026(11) -0.006(11) 0.054(13)
C98 0.109(10) 0.138(11) 0.081(8) 0.015(8) -0.013(7) 0.006(8)
C99 0.117(11) 0.159(13) 0.113(10) 0.040(10) 0.013(8) 0.019(9)
C100 0.103(9) 0.116(9) 0.086(8) 0.006(7) 0.011(7) 0.000(7)
C101 0.133(14) 0.126(12) 0.117(11) 0.021(10) 0.018(10) 0.021(10)
F1 0.176(19) 0.190(19) 0.29(3) 0.095(18) 0.05(2) -0.056(15)
F2 0.168(19) 0.20(2) 0.29(2) 0.016(19) -0.002(18) -0.072(16)
F3 0.20(2) 0.29(2) 0.192(19) 0.058(18) 0.108(16) 0.00(2)
F1' 0.150(17) 0.22(2) 0.27(2) 0.09(2) 0.084(16) -0.018(15)
F2' 0.151(16) 0.28(2) 0.182(18) 0.108(16) 0.036(14) -0.028(18)
F3' 0.20(2) 0.176(18) 0.29(2) 0.023(18) 0.01(2) -0.088(16)
F4 0.189(18) 0.188(19) 0.202(19) 0.084(15) 0.047(16) 0.042(15)
F5 0.20(2) 0.107(13) 0.29(3) 0.045(15) -0.022(19) 0.026(13)
F6 0.146(19) 0.186(17) 0.176(16) 0.035(15) -0.019(14) 0.048(15)
F4' 0.123(17) 0.198(18) 0.23(2) 0.055(18) 0.004(16) 0.025(15)
F5' 0.188(18) 0.25(2) 0.125(13) 0.092(14) 0.033(13) 0.076(16)
F6' 0.200(18) 0.145(16) 0.23(2) 0.052(15) -0.003(17) 0.003(14)
F7 0.21(2) 0.24(3) 0.21(2) -0.02(2) -0.009(18) 0.00(2)
F8 0.198(19) 0.168(18) 0.20(2) -0.003(15) -0.013(16) -0.076(16)
F9 0.20(2) 0.211(18) 0.22(2) 0.050(17) -0.052(17) 0.042(17)
F7' 0.21(2) 0.22(2) 0.21(2) 0.016(19) -0.050(19) -0.008(19)
F8' 0.22(2) 0.24(3) 0.180(18) 0.009(18) -0.024(17) 0.01(2)
F9' 0.198(19) 0.158(17) 0.25(3) -0.037(18) -0.039(18) -0.027(15)
F10 0.23(2) 0.168(19) 0.18(2) -0.055(16) 0.025(17) 0.014(16)
F11 0.24(2) 0.153(17) 0.170(15) 0.021(13) 0.027(16) 0.095(16)
F12 0.29(3) 0.21(2) 0.162(18) -0.012(16) 0.069(18) -0.003(19)
F10' 0.25(2) 0.22(2) 0.187(19) 0.001(18) 0.062(17) 0.029(19)
F11' 0.28(3) 0.199(19) 0.122(14) -0.033(14) 0.038(15) 0.036(19)
F12' 0.29(2) 0.126(14) 0.185(19) -0.017(14) 0.019(19) 0.019(17)
F13 0.42(3) 0.166(15) 0.080(11) -0.009(11) -0.066(15) -0.014(17)
F14 0.38(2) 0.162(13) 0.081(9) -0.005(10) -0.019(12) 0.001(15)
F15 0.33(2) 0.238(17) 0.138(14) 0.022(13) 0.129(14) 0.013(15)
F13' 0.36(2) 0.182(15) 0.115(12) 0.024(11) 0.072(13) -0.002(15)
F14' 0.32(2) 0.233(19) 0.146(16) 0.014(14) 0.144(16) 0.031(17)
F15' 0.41(2) 0.198(15) 0.120(14) -0.012(13) -0.053(16) -0.023(16)
F16 0.216(15) 0.193(13) 0.240(17) 0.126(12) 0.094(13) 0.078(11)
F17 0.244(13) 0.140(9) 0.169(11) 0.089(9) 0.028(10) -0.048(9)
F18 0.284(19) 0.158(12) 0.177(12) 0.040(11) -0.031(13) -0.005(13)
F16' 0.247(15) 0.136(9) 0.167(10) 0.068(9) 0.002(10) -0.036(10)
F17' 0.210(15) 0.201(13) 0.249(17) 0.134(13) 0.088(13) 0.079(11)
F18' 0.248(15) 0.148(10) 0.171(13) 0.090(10) 0.025(11) -0.038(10)
F19 0.179(19) 0.160(17) 0.44(4) -0.06(2) 0.08(2) -0.065(15)
F20 0.26(2) 0.151(17) 0.37(3) -0.01(2) 0.07(3) -0.023(17)
F21 0.31(3) 0.19(2) 0.35(3) -0.15(2) 0.08(3) -0.03(2)
F19' 0.30(2) 0.157(17) 0.40(3) -0.11(2) 0.09(3) 0.044(17)
F20' 0.22(2) 0.166(18) 0.38(3) -0.11(2) 0.09(2) -0.067(17)
F21' 0.20(2) 0.134(15) 0.39(3) 0.011(19) 0.05(2) -0.035(16)
F25 0.36(3) 0.25(2) 0.164(18) -0.030(18) 0.11(2) -0.08(2)
F26 0.39(3) 0.23(2) 0.078(10) -0.020(13) -0.001(15) -0.08(2)
F27 0.33(3) 0.147(16) 0.177(17) -0.051(15) 0.092(17) -0.026(17)
F25' 0.37(3) 0.22(2) 0.130(16) -0.052(15) 0.052(17) -0.09(2)
F26' 0.35(3) 0.25(3) 0.135(15) -0.039(17) 0.068(17) 0.06(2)
F27' 0.31(3) 0.27(2) 0.154(17) 0.033(16) 0.041(19) -0.10(2)
F28 0.135(14) 0.156(16) 0.229(19) -0.037(15) -0.025(14) -0.012(12)
F29 0.24(2) 0.23(2) 0.21(2) -0.02(2) -0.042(19) -0.086(18)
F30 0.221(19) 0.210(19) 0.181(19) 0.050(15) -0.100(15) 0.013(17)
F28' 0.237(19) 0.23(2) 0.161(16) -0.023(16) -0.116(14) -0.037(18)
F29' 0.167(16) 0.184(17) 0.22(2) -0.025(15) -0.068(14) -0.001(14)
F30' 0.24(2) 0.177(19) 0.25(2) 0.055(19) -0.041(19) -0.084(15)
F31 0.21(2) 0.31(2) 0.089(12) 0.045(14) 0.011(13) 0.04(2)
F32 0.183(19) 0.23(2) 0.194(18) 0.116(17) 0.018(16) -0.046(15)
F33 0.185(19) 0.30(3) 0.113(15) 0.096(17) -0.001(14) 0.027(19)
F31' 0.21(2) 0.25(2) 0.159(16) 0.089(16) 0.015(17) -0.005(19)
F32' 0.164(18) 0.34(3) 0.110(14) 0.047(17) -0.061(13) 0.00(2)
F33' 0.187(19) 0.29(3) 0.138(15) 0.066(17) 0.048(14) 0.015(17)
F34 0.169(17) 0.161(14) 0.144(15) -0.008(12) 0.062(14) 0.027(12)
F35 0.105(12) 0.227(19) 0.201(18) -0.008(16) 0.034(12) -0.020(14)
F36 0.155(16) 0.134(12) 0.169(15) 0.020(11) 0.051(13) 0.020(11)
F34' 0.133(15) 0.26(2) 0.186(17) 0.085(16) 0.043(13) 0.071(15)
F35' 0.149(14) 0.121(11) 0.163(16) -0.024(10) 0.068(13) 0.021(10)
F36' 0.123(14) 0.26(2) 0.184(17) -0.042(16) 0.072(13) -0.057(15)

loop_
_atom_type_symbol
_atom_type_description
_atom_type_scat_dispersion_real
_atom_type_scat_dispersion_imag
_atom_type_scat_source
C C 0.0033 0.0016 'International Tables Vol C Tables 4.2.6.8 and 6.1.1.4'
H H 0.0000 0.0000 'International Tables Vol C Tables 4.2.6.8 and 6.1.1.4'
N N 0.0061 0.0033 'International Tables Vol C Tables 4.2.6.8 and 6.1.1.4'
O O 0.0106 0.0060 'International Tables Vol C Tables 4.2.6.8 and 6.1.1.4'
F F 0.0171 0.0103 'International Tables Vol C Tables 4.2.6.8 and 6.1.1.4'
P P 0.1023 0.0942 'International Tables Vol C Tables 4.2.6.8 and 6.1.1.4'
Cl Cl 0.1484 0.1585 'International Tables Vol C Tables 4.2.6.8 and 6.1.1.4'
Eu Eu -0.1578 3.6682 'International Tables Vol C Tables 4.2.6.8 and 6.1.1.4'
Pt Pt -1.7033 8.3905 'International Tables Vol C Tables 4.2.6.8 and 6.1.1.4'

loop_
_geom_angle_atom_site_label_1
_geom_angle_atom_site_label_2
_geom_angle_atom_site_label_3
_geom_angle
_geom_angle_site_symmetry_1
_geom_angle_site_symmetry_3
C1 Pt1 C24 167.8(5) . .
C1 Pt1 P1 88.9(3) . .
C24 Pt1 P1 84.6(3) . .
C1 Pt1 P2 92.1(3) . .
C24 Pt1 P2 94.8(3) . .
P1 Pt1 P2 177.68(11) . .
O6 Eu1 O5 75.4(3) . .
O6 Eu1 O4 75.5(3) . .
O5 Eu1 O4 134.0(3) . .
O6 Eu1 O2 137.9(3) . .
O5 Eu1 O2 85.1(3) . .
O4 Eu1 O2 138.8(2) . .
O6 Eu1 O3 74.4(3) . .
O5 Eu1 O3 69.8(3) . .
O4 Eu1 O3 68.5(3) . .
O2 Eu1 O3 132.8(3) . .
O6 Eu1 O1 68.9(3) . .
O5 Eu1 O1 72.8(3) . .
O4 Eu1 O1 126.3(3) . .
O2 Eu1 O1 69.8(3) . .
O3 Eu1 O1 132.6(3) . .
O6 Eu1 N4 141.9(3) . .
O5 Eu1 N4 83.6(3) . .
O4 Eu1 N4 98.5(3) . .
O2 Eu1 N4 69.3(3) . .
O3 Eu1 N4 68.6(3) . .
O1 Eu1 N4 134.0(3) . .
O6 Eu1 N6 86.4(3) . .
O5 Eu1 N6 143.4(3) . .
O4 Eu1 N6 67.9(3) . .
O2 Eu1 N6 87.7(3) . .
O3 Eu1 N6 135.5(3) . .
O1 Eu1 N6 71.0(3) . .
N4 Eu1 N6 126.8(2) . .
O6 Eu1 N5 142.0(3) . .
O5 Eu1 N5 142.5(3) . .
O4 Eu1 N5 72.1(2) . .
O2 Eu1 N5 67.2(2) . .
O3 Eu1 N5 110.6(3) . .
O1 Eu1 N5 116.8(3) . .
N4 Eu1 N5 63.6(2) . .
N6 Eu1 N5 63.3(3) . .
O10 Eu2 O7 139.8(3) . .
O10 Eu2 O9 74.1(3) . .
O7 Eu2 O9 80.4(4) . .
O10 Eu2 O8 74.2(3) . .
O7 Eu2 O8 68.3(3) . .
O9 Eu2 O8 70.9(3) . .
O10 Eu2 O12 74.5(3) . .
O7 Eu2 O12 142.6(3) . .
O9 Eu2 O12 133.9(3) . .
O8 Eu2 O12 129.7(3) . .
O10 Eu2 O11 73.0(3) . .
O7 Eu2 O11 126.3(4) . .
O9 Eu2 O11 70.6(3) . .
O8 Eu2 O11 134.6(3) . .
O12 Eu2 O11 68.4(2) . .
O10 Eu2 N1 84.0(3) . .
O7 Eu2 N1 95.5(3) . .
O9 Eu2 N1 138.2(3) . .
O8 Eu2 N1 69.1(3) . .
O12 Eu2 N1 69.3(3) . .
O11 Eu2 N1 135.8(3) . .
O10 Eu2 N2 139.9(3) . .
O7 Eu2 N2 69.8(3) . .
O9 Eu2 N2 145.9(3) . .
O8 Eu2 N2 110.9(3) . .
O12 Eu2 N2 72.8(2) . .
O11 Eu2 N2 114.4(3) . .
N1 Eu2 N2 63.3(2) . .
O10 Eu2 N3 141.3(3) . .
O7 Eu2 N3 67.4(3) . .
O9 Eu2 N3 89.9(3) . .
O8 Eu2 N3 134.0(3) . .
O12 Eu2 N3 94.0(3) . .
O11 Eu2 N3 68.4(3) . .
N1 Eu2 N3 127.1(2) . .
N2 Eu2 N3 63.8(2) . .
C65 P1 C53 106.1(6) . .
C65 P1 C71 102.4(6) . 3_667
C53 P1 C71 103.5(5) . 3_667
C65 P1 Pt1 109.8(5) . .
C53 P1 Pt1 120.8(4) . .
C71 P1 Pt1 112.5(4) 3_667 .
C47 P2 C59 103.8(5) . .
C47 P2 C71 108.1(6) . .
C59 P2 C71 97.8(6) . .
C47 P2 Pt1 116.7(4) . .
C59 P2 Pt1 118.2(4) . .
C71 P2 Pt1 110.3(4) . .
C73 O1 Eu1 133.9(9) . .
C75 O2 Eu1 134.7(8) . .
C78 O3 Eu1 137.7(10) . .
C80 O4 Eu1 138.8(8) . .
C83 O5 Eu1 131.1(9) . .
C85 O6 Eu1 132.2(9) . .
C90 O7 Eu2 138.6(12) . .
C88 O8 Eu2 135.4(12) . .
C93 O9 Eu2 131.8(12) . .
C95 O10 Eu2 136.2(12) . .
C98 O11 Eu2 137.2(9) . .
C100 O12 Eu2 134.1(7) . .
C14 N1 C18 116.8(10) . .
C14 N1 Eu2 122.1(7) . .
C18 N1 Eu2 120.7(7) . .
C12 N2 C11 118.3(8) . .
C12 N2 Eu2 120.7(6) . .
C11 N2 Eu2 119.3(6) . .
C19 N3 C23 117.0(10) . .
C19 N3 Eu2 120.8(7) . .
C23 N3 Eu2 122.2(8) . .
C41 N4 C37 117.8(9) . .
C41 N4 Eu1 120.4(7) . .
C37 N4 Eu1 121.1(6) . .
C34 N5 C35 119.0(7) . .
C34 N5 Eu1 119.6(6) . .
C35 N5 Eu1 119.6(6) . .
C46 N6 C42 118.1(10) . .
C46 N6 Eu1 117.5(7) . .
C42 N6 Eu1 122.2(7) . .
C2 C1 Pt1 173.7(11) . .
C1 C2 C3 176.6(13) . .
C8 C3 C4 118.3(9) . .
C8 C3 C2 120.1(10) . .
C4 C3 C2 121.4(11) . .
C5 C4 C3 118.8(12) . .
C5 C4 H4 120.6 . .
C3 C4 H4 120.6 . .
C6 C5 C4 122.6(11) . .
C6 C5 H5 118.7 . .
C4 C5 H5 118.7 . .
C5 C6 C7 116.7(9) . .
C5 C6 C9 120.6(9) . .
C7 C6 C9 122.7(9) . .
C8 C7 C6 122.6(11) . .
C8 C7 H7 118.7 . .
C6 C7 H7 118.7 . .
C7 C8 C3 120.3(10) . .
C7 C8 H8 119.9 . .
C3 C8 H8 119.9 . .
C13 C9 C10 115.0(8) . .
C13 C9 C6 122.8(9) . .
C10 C9 C6 122.2(9) . .
C11 C10 C9 120.7(10) . .
C11 C10 H10 119.6 . .
C9 C10 H10 119.6 . .
N2 C11 C10 122.1(9) . .
N2 C11 C19 118.1(8) . .
C10 C11 C19 119.7(9) . .
N2 C12 C13 121.4(9) . .
N2 C12 C14 116.7(8) . .
C13 C12 C14 121.8(9) . .
C12 C13 C9 122.3(9) . .
C12 C13 H13 118.9 . .
C9 C13 H13 118.9 . .
N1 C14 C15 122.2(10) . .
N1 C14 C12 115.5(9) . .
C15 C14 C12 122.3(8) . .
C16 C15 C14 119.2(10) . .
C16 C15 H15 120.4 . .
C14 C15 H15 120.4 . .
C15 C16 C17 118.4(12) . .
C15 C16 H16 120.8 . .
C17 C16 H16 120.8 . .
C18 C17 C16 119.9(12) . .
C18 C17 H17 120.0 . .
C16 C17 H17 120.0 . .
N1 C18 C17 123.4(11) . .
N1 C18 H18 118.3 . .
C17 C18 H18 118.3 . .
N3 C19 C20 121.4(9) . .
N3 C19 C11 116.6(9) . .
C20 C19 C11 121.9(9) . .
C19 C20 C21 121.5(11) . .
C19 C20 H20 119.2 . .
C21 C20 H20 119.2 . .
C22 C21 C20 116.8(13) . .
C22 C21 H21 121.6 . .
C20 C21 H21 121.6 . .
C23 C22 C21 117.7(12) . .
C23 C22 H22 121.2 . .
C21 C22 H22 121.2 . .
N3 C23 C22 125.2(12) . .
N3 C23 H23 117.4 . .
C22 C23 H23 117.4 . .
C25 C24 Pt1 168.8(10) . .
C24 C25 C26 173.6(13) . .
C27 C26 C31 114.9(10) . .
C27 C26 C25 124.4(11) . .
C31 C26 C25 120.7(10) . .
C26 C27 C28 120.6(12) . .
C26 C27 H27 119.7 . .
C28 C27 H27 119.7 . .
C29 C28 C27 124.5(12) . .
C29 C28 H28 117.8 . .
C27 C28 H28 117.8 . .
C30 C29 C28 114.8(10) . .
C30 C29 C32 123.1(11) . .
C28 C29 C32 121.9(10) . .
C29 C30 C31 122.6(13) . .
C29 C30 H30 118.7 . .
C31 C30 H30 118.7 . .
C30 C31 C26 122.4(12) . .
C30 C31 H31 118.8 . .
C26 C31 H31 118.8 . .
C36 C32 C33 116.0(8) . .
C36 C32 C29 121.7(9) . .
C33 C32 C29 122.2(9) . .
C34 C33 C32 120.8(9) . .
C34 C33 H33 119.6 . .
C32 C33 H33 119.6 . .
N5 C34 C33 122.1(9) . .
N5 C34 C37 117.8(7) . .
C33 C34 C37 120.0(9) . .
N5 C35 C36 121.3(9) . .
N5 C35 C42 118.2(8) . .
C36 C35 C42 120.5(9) . .
C32 C36 C35 120.7(9) . .
C32 C36 H36 119.6 . .
C35 C36 H36 119.6 . .
N4 C37 C38 120.8(9) . .
N4 C37 C34 115.9(8) . .
C38 C37 C34 123.3(8) . .
C39 C38 C37 118.0(10) . .
C39 C38 H38 121.0 . .
C37 C38 H38 121.0 . .
C38 C39 C40 121.6(11) . .
C38 C39 H39 119.2 . .
C40 C39 H39 119.2 . .
C41 C40 C39 116.6(10) . .
C41 C40 H40 121.7 . .
C39 C40 H40 121.7 . .
N4 C41 C40 125.0(10) . .
N4 C41 H41 117.5 . .
C40 C41 H41 117.5 . .
N6 C42 C43 123.2(10) . .
N6 C42 C35 113.8(9) . .
C43 C42 C35 123.0(9) . .
C42 C43 C44 118.3(11) . .
C42 C43 H43 120.8 . .
C44 C43 H43 120.8 . .
C45 C44 C43 119.9(12) . .
C45 C44 H44 120.1 . .
C43 C44 H44 120.1 . .
C44 C45 C46 118.3(12) . .
C44 C45 H45 120.8 . .
C46 C45 H45 120.8 . .
N6 C46 C45 122.2(11) . .
N6 C46 H46 118.9 . .
C45 C46 H46 118.9 . .
C52 C47 C48 114.5(14) . .
C52 C47 P2 124.5(13) . .
C48 C47 P2 120.9(10) . .
C47 C48 C49 123.0(15) . .
C47 C48 H48 118.5 . .
C49 C48 H48 118.5 . .
C50 C49 C48 119.2(19) . .
C50 C49 H49 120.4 . .
C48 C49 H49 120.4 . .
C49 C50 C51 123.7(19) . .
C49 C50 H50 118.1 . .
C51 C50 H50 118.1 . .
C50 C51 C52 117.2(17) . .
C50 C51 H51 121.4 . .
C52 C51 H51 121.4 . .
C47 C52 C51 122.3(19) . .
C47 C52 H52 118.8 . .
C51 C52 H52 118.8 . .
C54 C53 C58 119.7(11) . .
C54 C53 P1 120.8(9) . .
C58 C53 P1 119.4(10) . .
C55 C54 C53 121.1(12) . .
C55 C54 H54 119.5 . .
C53 C54 H54 119.5 . .
C54 C55 C56 118.9(14) . .
C54 C55 H55 120.6 . .
C56 C55 H55 120.6 . .
C57 C56 C55 122.4(15) . .
C57 C56 H56 118.8 . .
C55 C56 H56 118.8 . .
C56 C57 C58 118.7(16) . .
C56 C57 H57 120.7 . .
C58 C57 H57 120.7 . .
C53 C58 C57 119.2(15) . .
C53 C58 H58 120.4 . .
C57 C58 H58 120.4 . .
C60 C59 C64 116.8(11) . .
C60 C59 P2 120.9(10) . .
C64 C59 P2 122.1(10) . .
C59 C60 C61 120.7(14) . .
C59 C60 H60A 119.6 . .
C61 C60 H60A 119.6 . .
C62 C61 C60 120.8(15) . .
C62 C61 H61 119.6 . .
C60 C61 H61 119.6 . .
C61 C62 C63 120.5(14) . .
C61 C62 H62 119.7 . .
C63 C62 H62 119.7 . .
C62 C63 C64 119.0(16) . .
C62 C63 H63 120.5 . .
C64 C63 H63 120.5 . .
C59 C64 C63 122.1(15) . .
C59 C64 H64 119.0 . .
C63 C64 H64 119.0 . .
C66 C65 C70 120.4(16) . .
C66 C65 P1 115.2(12) . .
C70 C65 P1 124.4(13) . .
C65 C66 C67 119.8(19) . .
C65 C66 H66A 120.1 . .
C67 C66 H66A 120.1 . .
C68 C67 C66 118(2) . .
C68 C67 H67 121.1 . .
C66 C67 H67 121.1 . .
C69 C68 C67 121(2) . .
C69 C68 H68 119.7 . .
C67 C68 H68 119.7 . .
C68 C69 C70 122(2) . .
C68 C69 H69 118.8 . .
C70 C69 H69 118.8 . .
C65 C70 C69 117.3(19) . .
C65 C70 H70 121.4 . .
C69 C70 H70 121.4 . .
P2 C71 P1 120.5(6) . 3_667
P2 C71 H71A 107.2 . .
P1 C71 H71A 107.2 3_667 .
P2 C71 H71B 107.2 . .
P1 C71 H71B 107.2 3_667 .
H71A C71 H71B 106.8 . .
F3' C72 F1 41.9(14) . .
F3' C72 F2 69.6(16) . .
F1 C72 F2 107.8(17) . .
F3' C72 F1' 112(2) . .
F1 C72 F1' 139.4(19) . .
F2 C72 F1' 44.2(16) . .
F3' C72 F2' 106.7(18) . .
F1 C72 F2' 67.8(15) . .
F2 C72 F2' 135(2) . .
F1' C72 F2' 108.7(16) . .
F3' C72 F3 135(2) . .
F1 C72 F3 105.6(17) . .
F2 C72 F3 109.2(18) . .
F1' C72 F3 70.5(15) . .
F2' C72 F3 40.6(14) . .
F3' C72 C73 111.8(15) . .
F1 C72 C73 109.7(14) . .
F2 C72 C73 115.1(16) . .
F1' C72 C73 109.5(15) . .
F2' C72 C73 108.1(14) . .
F3 C72 C73 108.9(15) . .
O1 C73 C74 130.0(13) . .
O1 C73 C72 112.1(13) . .
C74 C73 C72 117.9(15) . .
C75 C74 C73 118.5(14) . .
C75 C74 H74 120.7 . .
C73 C74 H74 120.7 . .
O2 C75 C74 130.1(12) . .
O2 C75 C76 110.1(11) . .
C74 C75 C76 119.8(12) . .
F6' C76 F4 77.4(15) . .
F6' C76 F5 33.7(15) . .
F4 C76 F5 111.1(17) . .
F6' C76 F6 124(2) . .
F4 C76 F6 108.5(17) . .
F5 C76 F6 108.7(16) . .
F6' C76 F4' 108.6(17) . .
F4 C76 F4' 122(2) . .
F5 C76 F4' 88.5(17) . .
F6 C76 F4' 20.7(17) . .
F6' C76 F5' 108.2(16) . .
F4 C76 F5' 31.0(15) . .
F5 C76 F5' 141.5(19) . .
F6 C76 F5' 88.0(16) . .
F4' C76 F5' 106.9(17) . .
F6' C76 C75 117.8(14) . .
F4 C76 C75 116.7(14) . .
F5 C76 C75 102.9(13) . .
F6 C76 C75 108.6(16) . .
F4' C76 C75 110.6(17) . .
F5' C76 C75 104.1(13) . .
F9 C77 F8' 64.9(15) . .
F9 C77 F7' 36.4(15) . .
F8' C77 F7' 101.2(15) . .
F9 C77 F9' 119(2) . .
F8' C77 F9' 108(2) . .
F7' C77 F9' 107.3(19) . .
F9 C77 F7 100.0(18) . .
F8' C77 F7 46.3(15) . .
F7' C77 F7 129(2) . .
F9' C77 F7 64.7(16) . .
F9 C77 F8 110.5(19) . .
F8' C77 F8 141(2) . .
F7' C77 F8 81.6(17) . .
F9' C77 F8 37.3(15) . .
F7 C77 F8 101.7(18) . .
F9 C77 C78 121.4(19) . .
F8' C77 C78 108.9(17) . .
F7' C77 C78 112.0(19) . .
F9' C77 C78 118.0(16) . .
F7 C77 C78 115.8(19) . .
F8 C77 C78 105.8(14) . .
O3 C78 C79 128.3(15) . .
O3 C78 C77 116.1(15) . .
C79 C78 C77 115.5(16) . .
C78 C79 C80 116.9(14) . .
C78 C79 H79 121.5 . .
C80 C79 H79 121.5 . .
O4 C80 C79 126.5(14) . .
O4 C80 C81 117.2(13) . .
C79 C80 C81 116.1(14) . .
F11 C81 F12' 66.6(14) . .
F11 C81 F11' 128.2(19) . .
F12' C81 F11' 106.1(17) . .
F11 C81 F10' 40.3(13) . .
F12' C81 F10' 105.4(16) . .
F11' C81 F10' 107.6(17) . .
F11 C81 F10 107.5(17) . .
F12' C81 F10 48.4(13) . .
F11' C81 F10 60.7(13) . .
F10' C81 F10 133(2) . .
F11 C81 F12 107.5(17) . .
F12' C81 F12 137(2) . .
F11' C81 F12 42.2(14) . .
F10' C81 F12 71.7(15) . .
F10 C81 F12 101.2(16) . .
F11 C81 C80 117.5(14) . .
F12' C81 C80 112.5(16) . .
F11' C81 C80 112.5(14) . .
F10' C81 C80 112.2(18) . .
F10 C81 C80 114.4(16) . .
F12 C81 C80 107.4(17) . .
F15' C82 F15 115(2) . .
F15' C82 F13' 110.2(17) . .
F15 C82 F13' 77.1(16) . .
F15' C82 F13 28.0(12) . .
F15 C82 F13 105.2(19) . .
F13' C82 F13 135.7(18) . .
F15' C82 F14' 104.0(19) . .
F15 C82 F14' 28.6(10) . .
F13' C82 F14' 105.8(17) . .
F13 C82 F14' 84.1(17) . .
F15' C82 F14 74.1(14) . .
F15 C82 F14 109.2(17) . .
F13' C82 F14 40.7(15) . .
F13 C82 F14 102.0(15) . .
F14' C82 F14 134(2) . .
F15' C82 C83 116.9(18) . .
F15 C82 C83 117.9(17) . .
F13' C82 C83 112.4(17) . .
F13 C82 C83 105.3(14) . .
F14' C82 C83 106.7(15) . .
F14 C82 C83 115.3(16) . .
O5 C83 C84 130.5(13) . .
O5 C83 C82 115.3(13) . .
C84 C83 C82 113.3(12) . .
C85 C84 C83 118.7(13) . .
C85 C84 H84 120.6 . .
C83 C84 H84 120.6 . .
O6 C85 C84 131.4(14) . .
O6 C85 C86 111.5(12) . .
C84 C85 C86 116.8(12) . .
F18 C86 F17 112.4(15) . .
F18 C86 F16 107.9(17) . .
F17 C86 F16 106.0(18) . .
F18 C86 F17' 86.8(17) . .
F17 C86 F17' 111(2) . .
F16 C86 F17' 21.8(15) . .
F18 C86 F18' 135.7(17) . .
F17 C86 F18' 23.4(11) . .
F16 C86 F18' 93.1(19) . .
F17' C86 F18' 105.4(19) . .
F18 C86 F16' 33.1(14) . .
F17 C86 F16' 80.3(13) . .
F16 C86 F16' 127.0(17) . .
F17' C86 F16' 105.9(15) . .
F18' C86 F16' 103.6(14) . .
F18 C86 C85 104.6(15) . .
F17 C86 C85 117.7(13) . .
F16 C86 C85 107.9(14) . .
F17' C86 C85 120.0(15) . .
F18' C86 C85 105.2(12) . .
F16' C86 C85 115.1(14) . .
F19 C87 F19' 129(3) . .
F19 C87 F21' 53.8(17) . .
F19' C87 F21' 114(2) . .
F19 C87 F20' 53.1(17) . .
F19' C87 F20' 113(2) . .
F21' C87 F20' 106.8(18) . .
F19 C87 F20 108(2) . .
F19' C87 F20 53.2(17) . .
F21' C87 F20 64.3(16) . .
F20' C87 F20 147(3) . .
F19 C87 F21 108(2) . .
F19' C87 F21 55.9(18) . .
F21' C87 F21 150(3) . .
F20' C87 F21 62.0(16) . .
F20 C87 F21 108.5(18) . .
F19 C87 C88 119.6(18) . .
F19' C87 C88 111(2) . .
F21' C87 C88 105.9(19) . .
F20' C87 C88 105.1(18) . .
F20 C87 C88 108.1(19) . .
F21 C87 C88 104.0(19) . .
O8 C88 C89 129.4(18) . .
O8 C88 C87 113.2(18) . .
C89 C88 C87 117.4(17) . .
C90 C89 C88 118.7(18) . .
C90 C89 H89 120.6 . .
C88 C89 H89 120.6 . .
O7 C90 C89 125.4(19) . .
O7 C90 C91 116.3(18) . .
C89 C90 C91 118.2(18) . .
F22 C91 F22' 120(3) . .
F22 C91 F24' 51.1(16) . .
F22' C91 F24' 111(3) . .
F22 C91 F23' 63.4(17) . .
F22' C91 F23' 107(2) . .
F24' C91 F23' 114(2) . .
F22 C91 F24 109(2) . .
F22' C91 F24 45.8(18) . .
F24' C91 F24 142(3) . .
F23' C91 F24 64(2) . .
F22 C91 F23 107(2) . .
F22' C91 F23 53.3(18) . .
F24' C91 F23 66(2) . .
F23' C91 F23 153(3) . .
F24 C91 F23 99(2) . .
F22 C91 C90 119(2) . .
F22' C91 C90 120(2) . .
F24' C91 C90 97(2) . .
F23' C91 C90 108(2) . .
F24 C91 C90 120(3) . .
F23 C91 C90 99(2) . .
F25 C92 F25' 125(2) . .
F25 C92 F26' 58.7(16) . .
F25' C92 F26' 112(2) . .
F25 C92 F27' 45.4(18) . .
F25' C92 F27' 104.9(16) . .
F26' C92 F27' 104(2) . .
F25 C92 F26 110.5(19) . .
F25' C92 F26 37.6(15) . .
F26' C92 F26 139(2) . .
F27' C92 F26 72.8(14) . .
F25 C92 F27 103.0(19) . .
F25' C92 F27 71.7(15) . .
F26' C92 F27 48.2(15) . .
F27' C92 F27 140(3) . .
F26 C92 F27 108.8(17) . .
F25 C92 C93 113.9(17) . .
F25' C92 C93 120(2) . .
F26' C92 C93 105.6(16) . .
F27' C92 C93 109.4(19) . .
F26 C92 C93 114.1(19) . .
F27 C92 C93 105.7(16) . .
O9 C93 C94 127.1(16) . .
O9 C93 C92 117.9(19) . .
C94 C93 C92 115.0(15) . .
C95 C94 C93 125.0(14) . .
C95 C94 H94 117.5 . .
C93 C94 H94 117.5 . .
O10 C95 C94 125.2(17) . .
O10 C95 C96 116.6(17) . .
C94 C95 C96 118.2(14) . .
F30' C96 F30 133(2) . .
F30' C96 F29' 112.9(19) . .
F30 C96 F29' 32.4(14) . .
F30' C96 F29 69.1(15) . .
F30 C96 F29 115.6(16) . .
F29' C96 F29 140(2) . .
F30' C96 F28' 111.7(17) . .
F30 C96 F28' 75.3(14) . .
F29' C96 F28' 107.1(16) . .
F29 C96 F28' 45.5(13) . .
F30' C96 F28 35.4(14) . .
F30 C96 F28 107.2(18) . .
F29' C96 F28 79.8(15) . .
F29 C96 F28 102.5(16) . .
F28' C96 F28 137(2) . .
F30' C96 C95 110.3(17) . .
F30 C96 C95 110.9(17) . .
F29' C96 C95 105.5(15) . .
F29 C96 C95 110.6(18) . .
F28' C96 C95 109.2(17) . .
F28 C96 C95 109.6(14) . .
F32 C97 F32' 126(2) . .
F32 C97 F33 109.6(17) . .
F32' C97 F33 57.8(14) . .
F32 C97 F33' 37.4(16) . .
F32' C97 F33' 104.1(17) . .
F33 C97 F33' 127.8(19) . .
F32 C97 F31 106.5(17) . .
F32' C97 F31 43.8(13) . .
F33 C97 F31 100.8(14) . .
F33' C97 F31 71.1(14) . .
F32 C97 F31' 67.6(14) . .
F32' C97 F31' 103.3(17) . .
F33 C97 F31' 49.4(13) . .
F33' C97 F31' 101.7(17) . .
F31 C97 F31' 137.3(17) . .
F32 C97 C98 114.1(13) . .
F32' C97 C98 118.7(15) . .
F33 C97 C98 115.2(14) . .
F33' C97 C98 116.0(15) . .
F31 C97 C98 109.5(14) . .
F31' C97 C98 111.2(14) . .
O11 C98 C99 126.3(12) . .
O11 C98 C97 115.7(13) . .
C99 C98 C97 117.9(12) . .
C98 C99 C100 121.5(13) . .
C98 C99 H99 119.3 . .
C100 C99 H99 119.3 . .
O12 C100 C99 128.5(12) . .
O12 C100 C101 114.1(10) . .
C99 C100 C101 117.4(12) . .
F35' C101 F34' 113.7(17) . .
F35' C101 F34 21.3(12) . .
F34' C101 F34 132.5(18) . .
F35' C101 F35 108.5(18) . .
F34' C101 F35 77.1(15) . .
F34 C101 F35 100.5(18) . .
F35' C101 F36' 105.5(17) . .
F34' C101 F36' 103.6(19) . .
F34 C101 F36' 89.2(16) . .
F35 C101 F36' 28.1(15) . .
F35' C101 F36 79.5(13) . .
F34' C101 F36 42.3(13) . .
F34 C101 F36 100.9(15) . .
F35 C101 F36 111.3(16) . .
F36' C101 F36 139.2(18) . .
F35' C101 C100 116.5(13) . .
F34' C101 C100 111.9(13) . .
F34 C101 C100 108.7(13) . .
F35 C101 C100 123.0(15) . .
F36' C101 C100 104.0(13) . .
F36 C101 C100 109.8(12) . .

loop_
_geom_bond_atom_site_label_1
_geom_bond_atom_site_label_2
_geom_bond_distance
_geom_bond_site_symmetry_2
Pt1 C1 1.977(10) .
Pt1 C24 2.029(10) .
Pt1 P1 2.303(3) .
Pt1 P2 2.308(3) .
Eu1 O6 2.369(7) .
Eu1 O5 2.378(7) .
Eu1 O4 2.414(8) .
Eu1 O2 2.421(8) .
Eu1 O3 2.433(8) .
Eu1 O1 2.443(9) .
Eu1 N4 2.551(9) .
Eu1 N6 2.589(9) .
Eu1 N5 2.590(7) .
Eu2 O10 2.381(8) .
Eu2 O7 2.402(10) .
Eu2 O9 2.408(8) .
Eu2 O8 2.446(9) .
Eu2 O12 2.456(8) .
Eu2 O11 2.459(8) .
Eu2 N1 2.571(9) .
Eu2 N2 2.581(7) .
Eu2 N3 2.593(9) .
P1 C65 1.821(14) .
P1 C53 1.829(11) .
P1 C71 1.857(10) 3_667
P2 C47 1.805(13) .
P2 C59 1.821(10) .
P2 C71 1.830(12) .
O1 C73 1.262(17) .
O2 C75 1.245(14) .
O3 C78 1.238(18) .
O4 C80 1.228(15) .
O5 C83 1.224(14) .
O6 C85 1.252(14) .
O7 C90 1.284(19) .
O8 C88 1.237(19) .
O9 C93 1.258(18) .
O10 C95 1.229(16) .
O11 C98 1.244(14) .
O12 C100 1.251(13) .
N1 C14 1.339(11) .
N1 C18 1.343(13) .
N2 C12 1.340(11) .
N2 C11 1.349(12) .
N3 C19 1.336(12) .
N3 C23 1.340(13) .
N4 C41 1.349(13) .
N4 C37 1.370(11) .
N5 C34 1.336(11) .
N5 C35 1.356(12) .
N6 C46 1.335(14) .
N6 C42 1.351(12) .
C1 C2 1.205(13) .
C2 C3 1.454(13) .
C3 C8 1.373(15) .
C3 C4 1.403(16) .
C4 C5 1.385(13) .
C4 H4 0.9300 .
C5 C6 1.369(15) .
C5 H5 0.9300 .
C6 C7 1.375(13) .
C6 C9 1.479(12) .
C7 C8 1.368(13) .
C7 H7 0.9300 .
C8 H8 0.9300 .
C9 C13 1.396(13) .
C9 C10 1.396(13) .
C10 C11 1.390(12) .
C10 H10 0.9300 .
C11 C19 1.494(13) .
C12 C13 1.377(12) .
C12 C14 1.503(13) .
C13 H13 0.9300 .
C14 C15 1.392(13) .
C15 C16 1.361(15) .
C15 H15 0.9300 .
C16 C17 1.365(16) .
C16 H16 0.9300 .
C17 C18 1.348(16) .
C17 H17 0.9300 .
C18 H18 0.9300 .
C19 C20 1.345(15) .
C20 C21 1.396(16) .
C20 H20 0.9300 .
C21 C22 1.390(17) .
C21 H21 0.9300 .
C22 C23 1.352(17) .
C22 H22 0.9300 .
C23 H23 0.9300 .
C24 C25 1.209(12) .
C25 C26 1.422(13) .
C26 C27 1.343(15) .
C26 C31 1.397(16) .
C27 C28 1.404(15) .
C27 H27 0.9300 .
C28 C29 1.345(15) .
C28 H28 0.9300 .
C29 C30 1.342(15) .
C29 C32 1.481(12) .
C30 C31 1.381(15) .
C30 H30 0.9300 .
C31 H31 0.9300 .
C32 C36 1.395(14) .
C32 C33 1.411(14) .
C33 C34 1.385(11) .
C33 H33 0.9300 .
C34 C37 1.468(13) .
C35 C36 1.400(12) .
C35 C42 1.497(14) .
C36 H36 0.9300 .
C37 C38 1.403(14) .
C38 C39 1.379(15) .
C38 H38 0.9300 .
C39 C40 1.387(15) .
C39 H39 0.9300 .
C40 C41 1.353(15) .
C40 H40 0.9300 .
C41 H41 0.9300 .
C42 C43 1.364(14) .
C43 C44 1.403(17) .
C43 H43 0.9300 .
C44 C45 1.355(17) .
C44 H44 0.9300 .
C45 C46 1.417(17) .
C45 H45 0.9300 .
C46 H46 0.9300 .
C47 C52 1.376(17) .
C47 C48 1.380(17) .
C48 C49 1.403(17) .
C48 H48 0.9300 .
C49 C50 1.29(2) .
C49 H49 0.9300 .
C50 C51 1.34(2) .
C50 H50 0.9300 .
C51 C52 1.44(2) .
C51 H51 0.9300 .
C52 H52 0.9300 .
C53 C54 1.386(16) .
C53 C58 1.399(17) .
C54 C55 1.378(15) .
C54 H54 0.9300 .
C55 C56 1.38(2) .
C55 H55 0.9300 .
C56 C57 1.37(2) .
C56 H56 0.9300 .
C57 C58 1.419(19) .
C57 H57 0.9300 .
C58 H58 0.9300 .
C59 C60 1.383(17) .
C59 C64 1.384(18) .
C60 C61 1.417(16) .
C60 H60A 0.9300 .
C61 C62 1.32(2) .
C61 H61 0.9300 .
C62 C63 1.38(2) .
C62 H62 0.9300 .
C63 C64 1.395(18) .
C63 H63 0.9300 .
C64 H64 0.9300 .
C65 C66 1.317(19) .
C65 C70 1.381(18) .
C66 C67 1.44(2) .
C66 H66A 0.9300 .
C67 C68 1.39(3) .
C67 H67 0.9300 .
C68 C69 1.23(3) .
C68 H68 0.9300 .
C69 C70 1.45(2) .
C69 H69 0.9300 .
C70 H70 0.9300 .
C71 P1 1.857(10) 3_667
C71 H71A 0.9700 .
C71 H71B 0.9700 .
C72 F3' 1.310(10) .
C72 F1 1.310(10) .
C72 F2 1.311(10) .
C72 F1' 1.312(10) .
C72 F2' 1.312(9) .
C72 F3 1.314(10) .
C72 C73 1.61(2) .
C73 C74 1.388(19) .
C74 C75 1.372(18) .
C74 H74 0.9300 .
C75 C76 1.595(18) .
C76 F6' 1.308(10) .
C76 F4 1.310(10) .
C76 F5 1.311(10) .
C76 F6 1.314(10) .
C76 F4' 1.315(10) .
C76 F5' 1.317(9) .
C77 F9 1.305(10) .
C77 F8' 1.306(10) .
C77 F7' 1.306(10) .
C77 F9' 1.307(10) .
C77 F7 1.312(10) .
C77 F8 1.317(10) .
C77 C78 1.50(2) .
C78 C79 1.44(2) .
C79 C80 1.45(2) .
C79 H79 0.9300 .
C80 C81 1.474(19) .
C81 F11 1.310(9) .
C81 F12' 1.310(10) .
C81 F11' 1.311(9) .
C81 F10' 1.312(10) .
C81 F10 1.313(10) .
C81 F12 1.314(10) .
C82 F15' 1.307(10) .
C82 F15 1.310(10) .
C82 F13' 1.311(9) .
C82 F13 1.317(10) .
C82 F14' 1.318(10) .
C82 F14 1.319(9) .
C82 C83 1.52(2) .
C83 C84 1.48(2) .
C84 C85 1.368(18) .
C84 H84 0.9300 .
C85 C86 1.580(19) .
C86 F18 1.303(9) .
C86 F17 1.308(10) .
C86 F16 1.312(10) .
C86 F17' 1.313(10) .
C86 F18' 1.320(10) .
C86 F16' 1.321(9) .
C87 F19 1.304(10) .
C87 F19' 1.309(10) .
C87 F21' 1.313(10) .
C87 F20' 1.315(10) .
C87 F20 1.317(10) .
C87 F21 1.319(10) .
C87 C88 1.55(3) .
C88 C89 1.39(3) .
C89 C90 1.36(2) .
C89 H89 0.9300 .
C90 C91 1.546(10) .
C91 F22 1.297(10) .
C91 F22' 1.316(10) .
C91 F24' 1.321(10) .
C91 F23' 1.328(10) .
C91 F24 1.329(10) .
C91 F23 1.335(10) .
C92 F25 1.308(10) .
C92 F25' 1.312(10) .
C92 F26' 1.313(10) .
C92 F27' 1.314(10) .
C92 F26 1.314(10) .
C92 F27 1.321(10) .
C92 C93 1.49(2) .
C93 C94 1.44(3) .
C94 C95 1.38(2) .
C94 H94 0.9300 .
C95 C96 1.55(2) .
C96 F30' 1.302(10) .
C96 F30 1.307(10) .
C96 F29' 1.314(10) .
C96 F29 1.314(9) .
C96 F28' 1.315(9) .
C96 F28 1.321(10) .
C97 F32 1.303(10) .
C97 F32' 1.308(9) .
C97 F33 1.311(9) .
C97 F33' 1.315(10) .
C97 F31 1.316(10) .
C97 F31' 1.317(10) .
C97 C98 1.475(18) .
C98 C99 1.373(17) .
C99 C100 1.388(16) .
C99 H99 0.9300 .
C100 C101 1.548(17) .
C101 F35' 1.309(10) .
C101 F34' 1.309(9) .
C101 F34 1.311(10) .
C101 F35 1.313(10) .
C101 F36' 1.315(10) .
C101 F36 1.324(9) .

loop_
_geom_torsion_atom_site_label_1
_geom_torsion_atom_site_label_2
_geom_torsion_atom_site_label_3
_geom_torsion_atom_site_label_4
_geom_torsion
_geom_torsion_site_symmetry_1
_geom_torsion_site_symmetry_4
C1 Pt1 P1 C65 105.2(6) . .
C24 Pt1 P1 C65 -64.5(6) . .
P2 Pt1 P1 C65 -139(2) . .
C1 Pt1 P1 C53 -18.7(6) . .
C24 Pt1 P1 C53 171.6(6) . .
P2 Pt1 P1 C53 97(2) . .
C1 Pt1 P1 C71 -141.5(5) . 3_667
C24 Pt1 P1 C71 48.8(5) . 3_667
P2 Pt1 P1 C71 -26(3) . 3_667
C1 Pt1 P2 C47 -139.5(5) . .
C24 Pt1 P2 C47 30.5(5) . .
P1 Pt1 P2 C47 105(2) . .
C1 Pt1 P2 C59 -14.6(6) . .
C24 Pt1 P2 C59 155.4(6) . .
P1 Pt1 P2 C59 -130(2) . .
C1 Pt1 P2 C71 96.7(5) . .
C24 Pt1 P2 C71 -93.3(5) . .
P1 Pt1 P2 C71 -19(3) . .
O6 Eu1 O1 C73 -175.5(13) . .
O5 Eu1 O1 C73 103.9(13) . .
O4 Eu1 O1 C73 -123.7(12) . .
O2 Eu1 O1 C73 12.8(12) . .
O3 Eu1 O1 C73 142.9(12) . .
N4 Eu1 O1 C73 41.4(14) . .
N6 Eu1 O1 C73 -82.0(12) . .
N5 Eu1 O1 C73 -36.9(13) . .
O6 Eu1 O2 C75 -30.2(12) . .
O5 Eu1 O2 C75 -92.1(11) . .
O4 Eu1 O2 C75 103.9(11) . .
O3 Eu1 O2 C75 -148.6(10) . .
O1 Eu1 O2 C75 -18.6(10) . .
N4 Eu1 O2 C75 -177.0(11) . .
N6 Eu1 O2 C75 52.0(11) . .
N5 Eu1 O2 C75 113.8(11) . .
O6 Eu1 O3 C78 68.6(13) . .
O5 Eu1 O3 C78 148.4(14) . .
O4 Eu1 O3 C78 -11.7(13) . .
O2 Eu1 O3 C78 -149.2(12) . .
O1 Eu1 O3 C78 108.5(13) . .
N4 Eu1 O3 C78 -120.7(14) . .
N6 Eu1 O3 C78 0.7(15) . .
N5 Eu1 O3 C78 -71.7(14) . .
O6 Eu1 O4 C80 -57.3(14) . .
O5 Eu1 O4 C80 -5.0(16) . .
O2 Eu1 O4 C80 152.5(13) . .
O3 Eu1 O4 C80 21.3(14) . .
O1 Eu1 O4 C80 -106.6(14) . .
N4 Eu1 O4 C80 84.2(14) . .
N6 Eu1 O4 C80 -149.4(15) . .
N5 Eu1 O4 C80 142.9(15) . .
O6 Eu1 O5 C83 4.8(14) . .
O4 Eu1 O5 C83 -47.5(15) . .
O2 Eu1 O5 C83 147.2(14) . .
O3 Eu1 O5 C83 -73.6(14) . .
O1 Eu1 O5 C83 76.8(14) . .
N4 Eu1 O5 C83 -143.1(14) . .
N6 Eu1 O5 C83 67.6(15) . .
N5 Eu1 O5 C83 -171.4(13) . .
O5 Eu1 O6 C85 1.7(12) . .
O4 Eu1 O6 C85 145.7(13) . .
O2 Eu1 O6 C85 -63.6(14) . .
O3 Eu1 O6 C85 74.4(13) . .
O1 Eu1 O6 C85 -75.2(13) . .
N4 Eu1 O6 C85 60.3(14) . .
N6 Eu1 O6 C85 -146.2(13) . .
N5 Eu1 O6 C85 178.0(11) . .
O10 Eu2 O7 C90 -23(2) . .
O9 Eu2 O7 C90 -73(2) . .
O8 Eu2 O7 C90 0(2) . .
O12 Eu2 O7 C90 127(2) . .
O11 Eu2 O7 C90 -131(2) . .
N1 Eu2 O7 C90 65(2) . .
N2 Eu2 O7 C90 123(2) . .
N3 Eu2 O7 C90 -167(2) . .
O10 Eu2 O8 C88 151.2(18) . .
O7 Eu2 O8 C88 -14.1(18) . .
O9 Eu2 O8 C88 72.9(18) . .
O12 Eu2 O8 C88 -155.3(17) . .
O11 Eu2 O8 C88 106.1(18) . .
N1 Eu2 O8 C88 -119.3(18) . .
N2 Eu2 O8 C88 -70.7(18) . .
N3 Eu2 O8 C88 2.6(19) . .
O10 Eu2 O9 C93 0.0(13) . .
O7 Eu2 O9 C93 148.6(14) . .
O8 Eu2 O9 C93 78.4(14) . .
O12 Eu2 O9 C93 -48.8(15) . .
O11 Eu2 O9 C93 -77.2(13) . .
N1 Eu2 O9 C93 61.1(15) . .
N2 Eu2 O9 C93 177.8(12) . .
N3 Eu2 O9 C93 -144.3(14) . .
O7 Eu2 O10 C95 -59.0(16) . .
O9 Eu2 O10 C95 -6.2(14) . .
O8 Eu2 O10 C95 -80.4(15) . .
O12 Eu2 O10 C95 139.5(15) . .
O11 Eu2 O10 C95 67.8(14) . .
N1 Eu2 O10 C95 -150.3(15) . .
N2 Eu2 O10 C95 175.6(13) . .
N3 Eu2 O10 C95 62.8(16) . .
O10 Eu2 O11 C98 62.3(12) . .
O7 Eu2 O11 C98 -157.6(12) . .
O9 Eu2 O11 C98 141.1(13) . .
O8 Eu2 O11 C98 107.8(12) . .
O12 Eu2 O11 C98 -17.3(12) . .
N1 Eu2 O11 C98 0.5(14) . .
N2 Eu2 O11 C98 -75.4(12) . .
N3 Eu2 O11 C98 -121.0(13) . .
O10 Eu2 O12 C100 -56.3(10) . .
O7 Eu2 O12 C100 143.3(10) . .
O9 Eu2 O12 C100 -7.7(12) . .
O8 Eu2 O12 C100 -109.7(10) . .
O11 Eu2 O12 C100 21.2(10) . .
N1 Eu2 O12 C100 -145.7(11) . .
N2 Eu2 O12 C100 147.1(11) . .
N3 Eu2 O12 C100 86.1(10) . .
O10 Eu2 N1 C14 -154.2(8) . .
O7 Eu2 N1 C14 66.1(8) . .
O9 Eu2 N1 C14 147.9(7) . .
O8 Eu2 N1 C14 130.4(8) . .
O12 Eu2 N1 C14 -78.6(8) . .
O11 Eu2 N1 C14 -96.3(8) . .
N2 Eu2 N1 C14 2.0(7) . .
N3 Eu2 N1 C14 0.4(9) . .
O10 Eu2 N1 C18 18.2(9) . .
O7 Eu2 N1 C18 -121.4(9) . .
O9 Eu2 N1 C18 -39.7(11) . .
O8 Eu2 N1 C18 -57.1(9) . .
O12 Eu2 N1 C18 93.9(9) . .
O11 Eu2 N1 C18 76.2(10) . .
N2 Eu2 N1 C18 174.5(10) . .
N3 Eu2 N1 C18 172.9(8) . .
O10 Eu2 N2 C12 45.2(9) . .
O7 Eu2 N2 C12 -100.7(8) . .
O9 Eu2 N2 C12 -131.5(7) . .
O8 Eu2 N2 C12 -44.9(8) . .
O12 Eu2 N2 C12 81.8(7) . .
O11 Eu2 N2 C12 137.5(7) . .
N1 Eu2 N2 C12 6.7(7) . .
N3 Eu2 N2 C12 -174.7(8) . .
O10 Eu2 N2 C11 -149.9(7) . .
O7 Eu2 N2 C11 64.2(8) . .
O9 Eu2 N2 C11 33.4(10) . .
O8 Eu2 N2 C11 119.9(7) . .
O12 Eu2 N2 C11 -113.4(8) . .
O11 Eu2 N2 C11 -57.6(8) . .
N1 Eu2 N2 C11 171.6(8) . .
N3 Eu2 N2 C11 -9.9(7) . .
O10 Eu2 N3 C19 143.2(8) . .
O7 Eu2 N3 C19 -73.2(8) . .
O9 Eu2 N3 C19 -152.9(8) . .
O8 Eu2 N3 C19 -90.0(8) . .
O12 Eu2 N3 C19 73.1(8) . .
O11 Eu2 N3 C19 138.1(9) . .
N1 Eu2 N3 C19 6.2(9) . .
N2 Eu2 N3 C19 4.6(7) . .
O10 Eu2 N3 C23 -38.4(11) . .
O7 Eu2 N3 C23 105.2(10) . .
O9 Eu2 N3 C23 25.6(9) . .
O8 Eu2 N3 C23 88.4(10) . .
O12 Eu2 N3 C23 -108.4(9) . .
O11 Eu2 N3 C23 -43.5(9) . .
N1 Eu2 N3 C23 -175.4(9) . .
N2 Eu2 N3 C23 -177.0(10) . .
O6 Eu1 N4 C41 -29.5(11) . .
O5 Eu1 N4 C41 26.8(8) . .
O4 Eu1 N4 C41 -106.9(8) . .
O2 Eu1 N4 C41 114.0(9) . .
O3 Eu1 N4 C41 -44.0(8) . .
O1 Eu1 N4 C41 85.3(9) . .
N6 Eu1 N4 C41 -175.6(8) . .
N5 Eu1 N4 C41 -172.0(9) . .
O6 Eu1 N4 C37 140.7(7) . .
O5 Eu1 N4 C37 -163.0(8) . .
O4 Eu1 N4 C37 63.4(8) . .
O2 Eu1 N4 C37 -75.8(8) . .
O3 Eu1 N4 C37 126.2(8) . .
O1 Eu1 N4 C37 -104.5(8) . .
N6 Eu1 N4 C37 -5.4(9) . .
N5 Eu1 N4 C37 -1.8(7) . .
O6 Eu1 N5 C34 -149.4(7) . .
O5 Eu1 N5 C34 24.7(9) . .
O4 Eu1 N5 C34 -116.4(7) . .
O2 Eu1 N5 C34 70.4(7) . .
O3 Eu1 N5 C34 -58.6(7) . .
O1 Eu1 N5 C34 121.2(7) . .
N4 Eu1 N5 C34 -7.0(7) . .
N6 Eu1 N5 C34 169.8(8) . .
O6 Eu1 N5 C35 45.9(9) . .
O5 Eu1 N5 C35 -140.0(7) . .
O4 Eu1 N5 C35 78.8(7) . .
O2 Eu1 N5 C35 -94.4(8) . .
O3 Eu1 N5 C35 136.6(7) . .
O1 Eu1 N5 C35 -43.5(8) . .
N4 Eu1 N5 C35 -171.7(8) . .
N6 Eu1 N5 C35 5.1(7) . .
O6 Eu1 N6 C46 12.9(11) . .
O5 Eu1 N6 C46 -46.6(12) . .
O4 Eu1 N6 C46 88.7(11) . .
O2 Eu1 N6 C46 -125.4(11) . .
O3 Eu1 N6 C46 76.3(11) . .
O1 Eu1 N6 C46 -56.0(10) . .
N4 Eu1 N6 C46 172.7(10) . .
N5 Eu1 N6 C46 169.1(11) . .
O6 Eu1 N6 C42 -149.6(9) . .
O5 Eu1 N6 C42 150.9(8) . .
O4 Eu1 N6 C42 -73.8(9) . .
O2 Eu1 N6 C42 72.2(9) . .
O3 Eu1 N6 C42 -86.2(9) . .
O1 Eu1 N6 C42 141.5(10) . .
N4 Eu1 N6 C42 10.3(11) . .
N5 Eu1 N6 C42 6.6(8) . .
C24 Pt1 C1 C2 12(10) . .
P1 Pt1 C1 C2 -46(9) . .
P2 Pt1 C1 C2 136(9) . .
Pt1 C1 C2 C3 16(31) . .
C1 C2 C3 C8 11(24) . .
C1 C2 C3 C4 -174(100) . .
C8 C3 C4 C5 -10(2) . .
C2 C3 C4 C5 175.0(13) . .
C3 C4 C5 C6 6(2) . .
C4 C5 C6 C7 2(2) . .
C4 C5 C6 C9 -177.9(13) . .
C5 C6 C7 C8 -4.7(19) . .
C9 C6 C7 C8 174.8(12) . .
C6 C7 C8 C3 0(2) . .
C4 C3 C8 C7 7(2) . .
C2 C3 C8 C7 -177.7(12) . .
C5 C6 C9 C13 -156.4(12) . .
C7 C6 C9 C13 24.2(18) . .
C5 C6 C9 C10 25.1(18) . .
C7 C6 C9 C10 -154.4(12) . .
C13 C9 C10 C11 -0.4(16) . .
C6 C9 C10 C11 178.2(10) . .
C12 N2 C11 C10 0.8(15) . .
Eu2 N2 C11 C10 -164.4(8) . .
C12 N2 C11 C19 179.6(9) . .
Eu2 N2 C11 C19 14.4(12) . .
C9 C10 C11 N2 -1.2(17) . .
C9 C10 C11 C19 -179.9(10) . .
C11 N2 C12 C13 1.2(15) . .
Eu2 N2 C12 C13 166.2(7) . .
C11 N2 C12 C14 -178.9(9) . .
Eu2 N2 C12 C14 -13.9(11) . .
N2 C12 C13 C9 -2.8(16) . .
C14 C12 C13 C9 177.2(10) . .
C10 C9 C13 C12 2.4(16) . .
C6 C9 C13 C12 -176.3(10) . .
C18 N1 C14 C15 -0.6(16) . .
Eu2 N1 C14 C15 172.2(8) . .
C18 N1 C14 C12 178.0(10) . .
Eu2 N1 C14 C12 -9.3(12) . .
N2 C12 C14 N1 15.0(13) . .
C13 C12 C14 N1 -165.1(9) . .
N2 C12 C14 C15 -166.4(9) . .
C13 C12 C14 C15 13.5(16) . .
N1 C14 C15 C16 -0.4(17) . .
C12 C14 C15 C16 -178.8(10) . .
C14 C15 C16 C17 1.2(19) . .
C15 C16 C17 C18 -1(2) . .
C14 N1 C18 C17 0.7(19) . .
Eu2 N1 C18 C17 -172.1(10) . .
C16 C17 C18 N1 0(2) . .
C23 N3 C19 C20 5.8(17) . .
Eu2 N3 C19 C20 -175.7(10) . .
C23 N3 C19 C11 -178.1(10) . .
Eu2 N3 C19 C11 0.4(13) . .
N2 C11 C19 N3 -9.8(15) . .
C10 C11 C19 N3 169.0(10) . .
N2 C11 C19 C20 166.3(12) . .
C10 C11 C19 C20 -14.9(17) . .
N3 C19 C20 C21 -4(2) . .
C11 C19 C20 C21 179.8(13) . .
C19 C20 C21 C22 -1(2) . .
C20 C21 C22 C23 5(2) . .
C19 N3 C23 C22 -2(2) . .
Eu2 N3 C23 C22 179.7(11) . .
C21 C22 C23 N3 -4(2) . .
C1 Pt1 C24 C25 -23(6) . .
P1 Pt1 C24 C25 35(5) . .
P2 Pt1 C24 C25 -147(5) . .
Pt1 C24 C25 C26 -120(10) . .
C24 C25 C26 C27 -66(11) . .
C24 C25 C26 C31 111(11) . .
C31 C26 C27 C28 -6(2) . .
C25 C26 C27 C28 171.4(14) . .
C26 C27 C28 C29 7(3) . .
C27 C28 C29 C30 -4(2) . .
C27 C28 C29 C32 -178.4(15) . .
C28 C29 C30 C31 2(2) . .
C32 C29 C30 C31 175.7(15) . .
C29 C30 C31 C26 -2(3) . .
C27 C26 C31 C30 4(2) . .
C25 C26 C31 C30 -173.8(15) . .
C30 C29 C32 C36 10.7(19) . .
C28 C29 C32 C36 -175.7(13) . .
C30 C29 C32 C33 -165.6(13) . .
C28 C29 C32 C33 8.0(18) . .
C36 C32 C33 C34 -0.7(15) . .
C29 C32 C33 C34 175.9(10) . .
C35 N5 C34 C33 1.0(15) . .
Eu1 N5 C34 C33 -163.8(7) . .
C35 N5 C34 C37 179.4(9) . .
Eu1 N5 C34 C37 14.6(12) . .
C32 C33 C34 N5 0.3(16) . .
C32 C33 C34 C37 -178.1(10) . .
C34 N5 C35 C36 -1.9(15) . .
Eu1 N5 C35 C36 163.0(8) . .
C34 N5 C35 C42 179.9(9) . .
Eu1 N5 C35 C42 -15.2(12) . .
C33 C32 C36 C35 -0.2(15) . .
C29 C32 C36 C35 -176.7(10) . .
N5 C35 C36 C32 1.5(16) . .
C42 C35 C36 C32 179.6(10) . .
C41 N4 C37 C38 1.2(15) . .
Eu1 N4 C37 C38 -169.3(8) . .
C41 N4 C37 C34 179.8(9) . .
Eu1 N4 C37 C34 9.4(12) . .
N5 C34 C37 N4 -15.7(14) . .
C33 C34 C37 N4 162.7(9) . .
N5 C34 C37 C38 162.9(10) . .
C33 C34 C37 C38 -18.6(16) . .
N4 C37 C38 C39 -0.5(17) . .
C34 C37 C38 C39 -179.1(11) . .
C37 C38 C39 C40 -1.1(19) . .
C38 C39 C40 C41 2.0(19) . .
C37 N4 C41 C40 -0.2(17) . .
Eu1 N4 C41 C40 170.3(10) . .
C39 C40 C41 N4 -1.3(19) . .
C46 N6 C42 C43 2.1(19) . .
Eu1 N6 C42 C43 164.5(10) . .
C46 N6 C42 C35 -178.4(12) . .
Eu1 N6 C42 C35 -16.0(14) . .
N5 C35 C42 N6 20.3(15) . .
C36 C35 C42 N6 -158.0(10) . .
N5 C35 C42 C43 -160.3(12) . .
C36 C35 C42 C43 21.5(18) . .
N6 C42 C43 C44 -1(2) . .
C35 C42 C43 C44 179.7(13) . .
C42 C43 C44 C45 -1(2) . .
C43 C44 C45 C46 1(3) . .
C42 N6 C46 C45 -2(2) . .
Eu1 N6 C46 C45 -165.1(13) . .
C44 C45 C46 N6 0(3) . .
C59 P2 C47 C52 67.0(12) . .
C71 P2 C47 C52 -36.1(11) . .
Pt1 P2 C47 C52 -161.0(9) . .
C59 P2 C47 C48 -108.7(10) . .
C71 P2 C47 C48 148.1(9) . .
Pt1 P2 C47 C48 23.2(10) . .
C52 C47 C48 C49 2.6(17) . .
P2 C47 C48 C49 178.7(9) . .
C47 C48 C49 C50 -3(2) . .
C48 C49 C50 C51 2(3) . .
C49 C50 C51 C52 -1(3) . .
C48 C47 C52 C51 -2.0(19) . .
P2 C47 C52 C51 -178.1(11) . .
C50 C51 C52 C47 1(2) . .
C65 P1 C53 C54 -169.1(10) . .
C71 P1 C53 C54 83.5(10) 3_667 .
Pt1 P1 C53 C54 -43.5(12) . .
C65 P1 C53 C58 13.8(14) . .
C71 P1 C53 C58 -93.5(13) 3_667 .
Pt1 P1 C53 C58 139.5(11) . .
C58 C53 C54 C55 1(2) . .
P1 C53 C54 C55 -176.4(9) . .
C53 C54 C55 C56 -1(2) . .
C54 C55 C56 C57 2(3) . .
C55 C56 C57 C58 -3(3) . .
C54 C53 C58 C57 -2(3) . .
P1 C53 C58 C57 175.3(15) . .
C56 C57 C58 C53 3(3) . .
C47 P2 C59 C60 -161.2(11) . .
C71 P2 C59 C60 -50.4(12) . .
Pt1 P2 C59 C60 67.8(12) . .
C47 P2 C59 C64 13.9(14) . .
C71 P2 C59 C64 124.8(13) . .
Pt1 P2 C59 C64 -117.1(12) . .
C64 C59 C60 C61 0(2) . .
P2 C59 C60 C61 175.7(11) . .
C59 C60 C61 C62 2(2) . .
C60 C61 C62 C63 -2(3) . .
C61 C62 C63 C64 1(3) . .
C60 C59 C64 C63 -2(2) . .
P2 C59 C64 C63 -177.0(15) . .
C62 C63 C64 C59 1(3) . .
C53 P1 C65 C66 90.2(14) . .
C71 P1 C65 C66 -161.6(14) 3_667 .
Pt1 P1 C65 C66 -41.9(14) . .
C53 P1 C65 C70 -90.6(14) . .
C71 P1 C65 C70 17.6(15) 3_667 .
Pt1 P1 C65 C70 137.3(13) . .
C70 C65 C66 C67 1(3) . .
P1 C65 C66 C67 -179.8(17) . .
C65 C66 C67 C68 -9(3) . .
C66 C67 C68 C69 16(4) . .
C67 C68 C69 C70 -13(4) . .
C66 C65 C70 C69 2(3) . .
P1 C65 C70 C69 -177.2(14) . .
C68 C69 C70 C65 4(3) . .
C47 P2 C71 P1 -79.2(8) . 3_667
C59 P2 C71 P1 173.5(7) . 3_667
Pt1 P2 C71 P1 49.5(7) . 3_667
Eu1 O1 C73 C74 -6(2) . .
Eu1 O1 C73 C72 172.6(8) . .
F3' C72 C73 O1 -70(2) . .
F1 C72 C73 O1 -25(2) . .
F2 C72 C73 O1 -146.4(19) . .
F1' C72 C73 O1 165.9(18) . .
F2' C72 C73 O1 48(2) . .
F3 C72 C73 O1 90.6(19) . .
F3' C72 C73 C74 109(2) . .
F1 C72 C73 C74 154.0(19) . .
F2 C72 C73 C74 32(2) . .
F1' C72 C73 C74 -15(2) . .
F2' C72 C73 C74 -133.8(19) . .
F3 C72 C73 C74 -90.9(19) . .
O1 C73 C74 C75 -5(2) . .
C72 C73 C74 C75 176.5(12) . .
Eu1 O2 C75 C74 18(2) . .
Eu1 O2 C75 C76 -161.9(7) . .
C73 C74 C75 O2 -1(2) . .
C73 C74 C75 C76 179.0(12) . .
O2 C75 C76 F6' -48.2(19) . .
C74 C75 C76 F6' 131.9(18) . .
O2 C75 C76 F4 41.2(19) . .
C74 C75 C76 F4 -138.7(17) . .
O2 C75 C76 F5 -80.6(15) . .
C74 C75 C76 F5 99.5(17) . .
O2 C75 C76 F6 164.2(14) . .
C74 C75 C76 F6 -15.7(19) . .
O2 C75 C76 F4' -173.9(15) . .
C74 C75 C76 F4' 6(2) . .
O2 C75 C76 F5' 71.5(15) . .
C74 C75 C76 F5' -108.3(17) . .
Eu1 O3 C78 C79 3(2) . .
Eu1 O3 C78 C77 -176.2(8) . .
F9 C77 C78 O3 147(2) . .
F8' C77 C78 O3 76(2) . .
F7' C77 C78 O3 -173.3(16) . .
F9' C77 C78 O3 -48(3) . .
F7 C77 C78 O3 26(2) . .
F8 C77 C78 O3 -86(2) . .
F9 C77 C78 C79 -32(3) . .
F8' C77 C78 C79 -104(2) . .
F7' C77 C78 C79 7(2) . .
F9' C77 C78 C79 133(2) . .
F7 C77 C78 C79 -153.7(19) . .
F8 C77 C78 C79 94.5(19) . .
O3 C78 C79 C80 7(2) . .
C77 C78 C79 C80 -174.0(13) . .
Eu1 O4 C80 C79 -22(2) . .
Eu1 O4 C80 C81 164.2(9) . .
C78 C79 C80 O4 2(2) . .
C78 C79 C80 C81 176.0(13) . .
O4 C80 C81 F11 -154.2(18) . .
C79 C80 C81 F11 31(2) . .
O4 C80 C81 F12' -79.8(19) . .
C79 C80 C81 F12' 105(2) . .
O4 C80 C81 F11' 40(2) . .
C79 C80 C81 F11' -134.9(19) . .
O4 C80 C81 F10' 161.5(17) . .
C79 C80 C81 F10' -13(2) . .
O4 C80 C81 F10 -27(2) . .
C79 C80 C81 F10 158.4(18) . .
O4 C80 C81 F12 85(2) . .
C79 C80 C81 F12 -90.2(19) . .
Eu1 O5 C83 C84 -12(3) . .
Eu1 O5 C83 C82 179.6(9) . .
F15' C82 C83 O5 -69(2) . .
F15 C82 C83 O5 76(2) . .
F13' C82 C83 O5 162.6(18) . .
F13 C82 C83 O5 -41(2) . .
F14' C82 C83 O5 47(2) . .
F14 C82 C83 O5 -152.9(17) . .
F15' C82 C83 C84 120.7(19) . .
F15 C82 C83 C84 -94.9(19) . .
F13' C82 C83 C84 -8(2) . .
F13 C82 C83 C84 148.2(18) . .
F14' C82 C83 C84 -123.5(17) . .
F14 C82 C83 C84 37(2) . .
O5 C83 C84 C85 11(3) . .
C82 C83 C84 C85 179.5(16) . .
Eu1 O6 C85 C84 -2(3) . .
Eu1 O6 C85 C86 170.4(8) . .
C83 C84 C85 O6 -3(3) . .
C83 C84 C85 C86 -175.4(15) . .
O6 C85 C86 F18 163.1(17) . .
C84 C85 C86 F18 -23(2) . .
O6 C85 C86 F17 -71.3(19) . .
C84 C85 C86 F17 102.5(19) . .
O6 C85 C86 F16 48(2) . .
C84 C85 C86 F16 -137.8(19) . .
O6 C85 C86 F17' 68(2) . .
C84 C85 C86 F17' -118(2) . .
O6 C85 C86 F18' -50.1(18) . .
C84 C85 C86 F18' 123.7(18) . .
O6 C85 C86 F16' -163.4(15) . .
C84 C85 C86 F16' 10(2) . .
Eu2 O8 C88 C89 13(4) . .
Eu2 O8 C88 C87 -169.4(10) . .
F19 C87 C88 O8 -7(4) . .
F19' C87 C88 O8 172(3) . .
F21' C87 C88 O8 -64(3) . .
F20' C87 C88 O8 49(3) . .
F20 C87 C88 O8 -131(3) . .
F21 C87 C88 O8 114(3) . .
F19 C87 C88 C89 171(3) . .
F19' C87 C88 C89 -10(3) . .
F21' C87 C88 C89 114(3) . .
F20' C87 C88 C89 -133(3) . .
F20 C87 C88 C89 47(3) . .
F21 C87 C88 C89 -68(3) . .
O8 C88 C89 C90 9(5) . .
C87 C88 C89 C90 -169(2) . .
Eu2 O7 C90 C89 17(4) . .
Eu2 O7 C90 C91 -167.8(13) . .
C88 C89 C90 O7 -23(5) . .
C88 C89 C90 C91 162(2) . .
O7 C90 C91 F22 -8(4) . .
C89 C90 C91 F22 167(3) . .
O7 C90 C91 F22' -176(3) . .
C89 C90 C91 F22' -1(4) . .
O7 C90 C91 F24' -57(3) . .
C89 C90 C91 F24' 118(3) . .
O7 C90 C91 F23' 61(3) . .
C89 C90 C91 F23' -124(3) . .
O7 C90 C91 F24 130(3) . .
C89 C90 C91 F24 -54(4) . .
O7 C90 C91 F23 -124(3) . .
C89 C90 C91 F23 52(3) . .
Eu2 O9 C93 C94 1(3) . .
Eu2 O9 C93 C92 -178.6(9) . .
F25 C92 C93 O9 -31(3) . .
F25' C92 C93 O9 159.0(19) . .
F26' C92 C93 O9 31(2) . .
F27' C92 C93 O9 -80(2) . .
F26 C92 C93 O9 -159.1(17) . .
F27 C92 C93 O9 81(2) . .
F25 C92 C93 C94 149(2) . .
F25' C92 C93 C94 -21(3) . .
F26' C92 C93 C94 -149(2) . .
F27' C92 C93 C94 100(2) . .
F26 C92 C93 C94 21(2) . .
F27 C92 C93 C94 -99(2) . .
O9 C93 C94 C95 2(3) . .
C92 C93 C94 C95 -178.0(16) . .
Eu2 O10 C95 C94 11(3) . .
Eu2 O10 C95 C96 -172.0(8) . .
C93 C94 C95 O10 -8(3) . .
C93 C94 C95 C96 175.0(15) . .
O10 C95 C96 F30' -62(2) . .
C94 C95 C96 F30' 115(2) . .
O10 C95 C96 F30 94.2(19) . .
C94 C95 C96 F30 -89(2) . .
O10 C95 C96 F29' 60(2) . .
C94 C95 C96 F29' -122.4(19) . .
O10 C95 C96 F29 -136.2(18) . .
C94 C95 C96 F29 41(2) . .
O10 C95 C96 F28' 175.3(16) . .
C94 C95 C96 F28' -8(2) . .
O10 C95 C96 F28 -24(2) . .
C94 C95 C96 F28 153.2(16) . .
Eu2 O11 C98 C99 10(2) . .
Eu2 O11 C98 C97 -168.6(8) . .
F32 C97 C98 O11 -58(2) . .
F32' C97 C98 O11 109(2) . .
F33 C97 C98 O11 174.3(18) . .
F33' C97 C98 O11 -16(2) . .
F31 C97 C98 O11 61.6(19) . .
F31' C97 C98 O11 -131.8(17) . .
F32 C97 C98 C99 123(2) . .
F32' C97 C98 C99 -70(2) . .
F33 C97 C98 C99 -5(2) . .
F33' C97 C98 C99 164.9(18) . .
F31 C97 C98 C99 -117.3(18) . .
F31' C97 C98 C99 49(2) . .
O11 C98 C99 C100 5(2) . .
C97 C98 C99 C100 -176.6(13) . .
Eu2 O12 C100 C99 -20(2) . .
Eu2 O12 C100 C101 161.8(7) . .
C98 C99 C100 O12 0(2) . .
C98 C99 C100 C101 178.9(13) . .
O12 C100 C101 F35' 46.3(17) . .
C99 C100 C101 F35' -132.5(15) . .
O12 C100 C101 F34' 179.6(17) . .
C99 C100 C101 F34' 1(2) . .
O12 C100 C101 F34 24.8(17) . .
C99 C100 C101 F34 -154.0(15) . .
O12 C100 C101 F35 -91.9(18) . .
C99 C100 C101 F35 89(2) . .
O12 C100 C101 F36' -69.2(17) . .
C99 C100 C101 F36' 112.0(17) . .
O12 C100 C101 F36 134.2(14) . .
C99 C100 C101 F36 -44.6(18) . .
